data_4075058
loop_
_publ_author_name
'Mansfield, Natalie E.'
'Coles, Martyn P.'
'Avent, Anthony G.'
'Hitchcock, Peter B.'

_publ_section_title
;
 Coordination Chemistry of Isomeric Mixtures of Linked
 Di(phosphaguanidine) Compounds:&#x00A0; A Spectroscopic and
 Crystallographic Study
;
_journal_issue 10
_journal_name_full Organometallics
_journal_page_first 2470
_journal_paper_doi 10.1021/om060014z
_journal_volume 25
_journal_year 2006
_chemical_compound_source 'synthesis as described'
_chemical_formula_moiety 'C32 H54 Al2 N4 P2'
_chemical_formula_sum 'C32 H54 Al2 N4 P2'
_chemical_formula_weight 610.69
_chemical_name_systematic
;
 ?
;
_space_group_IT_number 2
_symmetry_cell_setting triclinic
_symmetry_Int_Tables_number 2
_symmetry_space_group_name_Hall '-P 1'
_symmetry_space_group_name_H-M 'P -1'
_atom_sites_solution_hydrogens geom
_atom_sites_solution_primary direct
_atom_sites_solution_secondary difmap
_audit_conform_dict_location ftp://ftp.iucr.org/pub/cif_core.dic
_audit_conform_dict_name cif_core.dic
_audit_conform_dict_version 2.3
_audit_creation_date 2005-09-26T13:26:26-00:00
_audit_creation_method 'WinGX routine CIF_UPDATE'
_cell_angle_alpha 83.446(1)
_cell_angle_beta 82.619(2)
_cell_angle_gamma 85.102(2)
_cell_formula_units_Z 8
_cell_length_a 13.0307(4)
_cell_length_b 13.0404(4)
_cell_length_c 45.5588(15)
_cell_measurement_reflns_used 198584
_cell_measurement_temperature 173(2)
_cell_measurement_theta_max 23.534
_cell_measurement_theta_min 3.395
_cell_measurement_wavelength 0.71073
_cell_volume 7607.6(4)
_computing_cell_refinement 'HKL Scalepack (Otwinowski & Minor 1997)'
_computing_data_collection 'Collect (Nonius BV, 1997-2000)'
_computing_data_reduction 'HKL Denzo and Scalepack (Otwinowski & Minor 1997)'
_computing_molecular_graphics 'Ortep-3 for Windows (Farrugia, 1997)'
_computing_publication_material 'WinGX publication routines (Farrugia, 1999)'
_computing_structure_refinement 'SHELXL-97 (Sheldrick, 1997)'
_computing_structure_solution 'SHELXS-86 (Sheldrick, 1986)'
_diffrn_ambient_temperature 173(2)
_diffrn_detector 'CCD plate'
_diffrn_detector_area_resol_mean 9
_diffrn_measured_fraction_theta_full 0.968
_diffrn_measured_fraction_theta_max 0.968
_diffrn_measurement_device '95mm CCD camera on \k-goniostat'
_diffrn_measurement_device_type KappaCCD
_diffrn_measurement_method 'CCD rotation images, thick slices'
_diffrn_orient_matrix_type 'by Nonius Collect from scalepack cell'
_diffrn_orient_matrix_UB_11 0.179972E-1
_diffrn_orient_matrix_UB_12 -0.9891E-2
_diffrn_orient_matrix_UB_13 0.208722E-1
_diffrn_orient_matrix_UB_21 0.753759E-1
_diffrn_orient_matrix_UB_22 -0.71105E-2
_diffrn_orient_matrix_UB_23 -0.77126E-2
_diffrn_orient_matrix_UB_31 0.37026E-2
_diffrn_orient_matrix_UB_32 0.764242E-1
_diffrn_orient_matrix_UB_33 -0.3694E-3
_diffrn_radiation_monochromator graphite
_diffrn_radiation_probe x-ray
_diffrn_radiation_type MoK\a
_diffrn_radiation_wavelength 0.71073
_diffrn_reflns_av_R_equivalents 0.0853
_diffrn_reflns_av_unetI/netI 0.0808
_diffrn_reflns_limit_h_max 14
_diffrn_reflns_limit_h_min -14
_diffrn_reflns_limit_k_max 14
_diffrn_reflns_limit_k_min -14
_diffrn_reflns_limit_l_max 51
_diffrn_reflns_limit_l_min -51
_diffrn_reflns_number 64465
_diffrn_reflns_theta_full 23.51
_diffrn_reflns_theta_max 23.51
_diffrn_reflns_theta_min 3.39
_diffrn_source 'Enraf Nonius FR590'
_exptl_absorpt_coefficient_mu 0.185
_exptl_absorpt_correction_type none
_exptl_crystal_colour colourless
_exptl_crystal_density_diffrn 1.066
_exptl_crystal_density_method 'not measured'
_exptl_crystal_description prism
_exptl_crystal_F_000 2640
_exptl_crystal_size_max 0.4
_exptl_crystal_size_mid 0.3
_exptl_crystal_size_min 0.25
_refine_diff_density_max 0.566
_refine_diff_density_min -0.364
_refine_diff_density_rms 0.079
_refine_ls_extinction_method none
_refine_ls_goodness_of_fit_ref 1.141
_refine_ls_hydrogen_treatment constr
_refine_ls_matrix_type full
_refine_ls_number_parameters 1441
_refine_ls_number_reflns 21836
_refine_ls_number_restraints 0
_refine_ls_restrained_S_all 1.141
_refine_ls_R_factor_all 0.1375
_refine_ls_R_factor_gt 0.096
_refine_ls_shift/su_max 0.001
_refine_ls_shift/su_mean 0
_refine_ls_structure_factor_coef Fsqd
_refine_ls_weighting_details 'calc w=1/[\s^2^(Fo^2^)+(0.0485P)^2^+36.1297P] where P=(Fo^2^+2Fc^2^)/3'
_refine_ls_weighting_scheme calc
_refine_ls_wR_factor_gt 0.2187
_refine_ls_wR_factor_ref 0.2375
_reflns_number_gt 15142
_reflns_number_total 21836
_reflns_threshold_expression >2sigma(I)
_cod_data_source_file om060014zsi20060105_063055.cif
_cod_data_source_block (2a-rac)-sep1205
_cod_database_code 4075058

loop_
_symmetry_equiv_pos_as_xyz
'x, y, z'
'-x, -y, -z'

loop_
_atom_site_label
_atom_site_type_symbol
_atom_site_fract_x
_atom_site_fract_y
_atom_site_fract_z
_atom_site_U_iso_or_equiv
_atom_site_adp_type
_atom_site_occupancy
_atom_site_symmetry_multiplicity
_atom_site_calc_flag
_atom_site_refinement_flags
_atom_site_disorder_assembly
_atom_site_disorder_group
P1 P 0.33885(13) 0.07114(13) 0.35708(4) 0.0317(4) Uani 1 1 d . . .
P2 P 0.45119(13) -0.04981(14) 0.44284(4) 0.0350(4) Uani 1 1 d . . .
Al1 Al 0.40840(17) -0.16338(17) 0.29949(5) 0.0439(5) Uani 1 1 d . . .
Al2 Al 0.76989(16) -0.12455(17) 0.42010(5) 0.0428(5) Uani 1 1 d . . .
N1 N 0.3110(4) -0.1017(4) 0.32913(12) 0.0385(14) Uani 1 1 d . . .
N2 N 0.4701(4) -0.0589(4) 0.31701(12) 0.0406(14) Uani 1 1 d . . .
N3 N 0.6625(4) -0.0190(4) 0.42927(12) 0.0361(13) Uani 1 1 d . . .
N4 N 0.6346(4) -0.1722(4) 0.41924(13) 0.0421(14) Uani 1 1 d . . .
C1 C 0.4258(5) 0.0422(5) 0.38652(13) 0.0338(15) Uani 1 1 d . . .
H1A H 0.4977 0.027 0.3773 0.041 Uiso 1 1 calc R . .
H1B H 0.4249 0.1033 0.3976 0.041 Uiso 1 1 calc R . .
C2 C 0.3909(5) -0.0509(5) 0.40803(13) 0.0334(15) Uani 1 1 d . . .
H2A H 0.4131 -0.1159 0.399 0.04 Uiso 1 1 calc R . .
H2B H 0.3144 -0.0463 0.4124 0.04 Uiso 1 1 calc R . .
C3 C 0.3900(5) 0.1809(5) 0.33299(13) 0.0309(15) Uani 1 1 d . . .
C4 C 0.4531(5) 0.2507(5) 0.34176(16) 0.0451(18) Uani 1 1 d . . .
H4 H 0.4776 0.2381 0.3607 0.054 Uiso 1 1 calc R . .
C5 C 0.4801(6) 0.3378(6) 0.32305(18) 0.055(2) Uani 1 1 d . . .
H5 H 0.5238 0.3839 0.3292 0.066 Uiso 1 1 calc R . .
C6 C 0.4445(6) 0.3590(6) 0.29547(18) 0.056(2) Uani 1 1 d . . .
H6 H 0.4636 0.4187 0.2826 0.067 Uiso 1 1 calc R . .
C7 C 0.3805(6) 0.2911(6) 0.28709(17) 0.053(2) Uani 1 1 d . . .
H7 H 0.3551 0.3049 0.2683 0.064 Uiso 1 1 calc R . .
C8 C 0.3527(6) 0.2039(5) 0.30547(14) 0.0417(17) Uani 1 1 d . . .
H8 H 0.3077 0.159 0.2993 0.05 Uiso 1 1 calc R . .
C9 C 0.3799(5) -0.0360(5) 0.33294(14) 0.0331(15) Uani 1 1 d . . .
C10 C 0.2040(5) -0.1030(6) 0.34272(16) 0.0468(19) Uani 1 1 d . . .
H10 H 0.1941 -0.0554 0.3587 0.056 Uiso 1 1 calc R . .
C11 C 0.1823(7) -0.2094(7) 0.3568(3) 0.092(3) Uani 1 1 d . . .
H11A H 0.232 -0.2327 0.371 0.137 Uiso 1 1 calc R . .
H11B H 0.1889 -0.2569 0.3414 0.137 Uiso 1 1 calc R . .
H11C H 0.1117 -0.2083 0.3673 0.137 Uiso 1 1 calc R . .
C12 C 0.1303(7) -0.0645(9) 0.3204(2) 0.100(4) Uani 1 1 d . . .
H12A H 0.1458 0.0056 0.3118 0.149 Uiso 1 1 calc R . .
H12B H 0.0589 -0.0636 0.3304 0.149 Uiso 1 1 calc R . .
H12C H 0.1381 -0.1105 0.3046 0.149 Uiso 1 1 calc R . .
C13 C 0.5634(5) -0.0011(6) 0.31303(17) 0.0500(19) Uani 1 1 d . . .
H13 H 0.5509 0.0578 0.3256 0.06 Uiso 1 1 calc R . .
C14 C 0.6560(6) -0.0711(7) 0.3228(2) 0.079(3) Uani 1 1 d . . .
H14A H 0.641 -0.0973 0.3438 0.119 Uiso 1 1 calc R . .
H14B H 0.7177 -0.0314 0.3201 0.119 Uiso 1 1 calc R . .
H14C H 0.6687 -0.1294 0.3107 0.119 Uiso 1 1 calc R . .
C15 C 0.5853(7) 0.0422(7) 0.2805(2) 0.074(3) Uani 1 1 d . . .
H15A H 0.5257 0.0875 0.2747 0.111 Uiso 1 1 calc R . .
H15B H 0.5974 -0.0149 0.2679 0.111 Uiso 1 1 calc R . .
H15C H 0.647 0.0819 0.2778 0.111 Uiso 1 1 calc R . .
C16 C 0.4562(7) -0.3068(6) 0.31085(18) 0.060(2) Uani 1 1 d . . .
H16A H 0.5049 -0.3324 0.2946 0.09 Uiso 1 1 calc R . .
H16B H 0.3967 -0.3495 0.3149 0.09 Uiso 1 1 calc R . .
H16C H 0.4912 -0.3104 0.3288 0.09 Uiso 1 1 calc R . .
C17 C 0.3782(8) -0.1176(7) 0.25902(17) 0.071(3) Uani 1 1 d . . .
H17A H 0.4293 -0.1515 0.2448 0.107 Uiso 1 1 calc R . .
H17B H 0.3817 -0.0424 0.2552 0.107 Uiso 1 1 calc R . .
H17C H 0.3085 -0.1358 0.2567 0.107 Uiso 1 1 calc R . .
C18 C 0.4190(5) -0.1705(5) 0.46498(13) 0.0367(16) Uani 1 1 d . . .
C19 C 0.4816(6) -0.2108(6) 0.48711(16) 0.055(2) Uani 1 1 d . . .
H19 H 0.5401 -0.1758 0.49 0.066 Uiso 1 1 calc R . .
C20 C 0.4579(7) -0.3019(7) 0.50482(18) 0.069(3) Uani 1 1 d . . .
H20 H 0.5026 -0.3301 0.5191 0.083 Uiso 1 1 calc R . .
C21 C 0.3729(7) -0.3512(7) 0.50220(19) 0.066(2) Uani 1 1 d . . .
H21 H 0.3572 -0.4125 0.5148 0.079 Uiso 1 1 calc R . .
C22 C 0.3096(6) -0.3116(6) 0.48117(17) 0.052(2) Uani 1 1 d . . .
H22 H 0.2497 -0.3458 0.4792 0.062 Uiso 1 1 calc R . .
C23 C 0.3319(5) -0.2224(5) 0.46281(15) 0.0424(17) Uani 1 1 d . . .
H23 H 0.2869 -0.1961 0.4484 0.051 Uiso 1 1 calc R . .
C24 C 0.5909(5) -0.0845(5) 0.42906(14) 0.0347(16) Uani 1 1 d . . .
C25 C 0.6468(6) 0.0841(5) 0.43977(16) 0.0443(18) Uani 1 1 d . . .
H25 H 0.5735 0.0953 0.4491 0.053 Uiso 1 1 calc R . .
C26 C 0.7202(7) 0.0897(7) 0.46275(19) 0.073(3) Uani 1 1 d . . .
H26A H 0.7036 0.0385 0.4798 0.109 Uiso 1 1 calc R . .
H26B H 0.7126 0.1592 0.4694 0.109 Uiso 1 1 calc R . .
H26C H 0.7918 0.0751 0.4539 0.109 Uiso 1 1 calc R . .
C27 C 0.6682(9) 0.1663(7) 0.4141(2) 0.083(3) Uani 1 1 d . . .
H27A H 0.6191 0.1637 0.3996 0.125 Uiso 1 1 calc R . .
H27B H 0.7392 0.1541 0.4045 0.125 Uiso 1 1 calc R . .
H27C H 0.66 0.2346 0.4215 0.125 Uiso 1 1 calc R . .
C28 C 0.5854(6) -0.2661(5) 0.41557(16) 0.0483(19) Uani 1 1 d . . .
H28 H 0.511 -0.259 0.4243 0.058 Uiso 1 1 calc R . .
C29 C 0.6384(7) -0.3593(6) 0.4319(2) 0.067(2) Uani 1 1 d . . .
H29A H 0.6333 -0.3501 0.4531 0.101 Uiso 1 1 calc R . .
H29B H 0.7116 -0.3667 0.4237 0.101 Uiso 1 1 calc R . .
H29C H 0.6046 -0.4216 0.4295 0.101 Uiso 1 1 calc R . .
C30 C 0.5900(7) -0.2789(6) 0.38252(18) 0.061(2) Uani 1 1 d . . .
H30A H 0.5537 -0.2186 0.3725 0.092 Uiso 1 1 calc R . .
H30B H 0.5567 -0.3416 0.3802 0.092 Uiso 1 1 calc R . .
H30C H 0.6626 -0.2849 0.3736 0.092 Uiso 1 1 calc R . .
C31 C 0.8284(6) -0.1826(7) 0.4563(2) 0.071(3) Uani 1 1 d . . .
H31A H 0.8829 -0.2367 0.4516 0.107 Uiso 1 1 calc R . .
H31B H 0.7736 -0.2123 0.4708 0.107 Uiso 1 1 calc R . .
H31C H 0.8579 -0.1277 0.4649 0.107 Uiso 1 1 calc R . .
C32 C 0.8575(6) -0.1010(7) 0.38229(18) 0.060(2) Uani 1 1 d . . .
H32A H 0.9089 -0.1598 0.38 0.091 Uiso 1 1 calc R . .
H32B H 0.8932 -0.0376 0.3819 0.091 Uiso 1 1 calc R . .
H32C H 0.8144 -0.0937 0.3659 0.091 Uiso 1 1 calc R . .
P1B P 1.19979(13) 0.24091(13) 0.39632(4) 0.0315(4) Uani 1 1 d . A 1
P2B P 1.09031(13) 0.36104(13) 0.31017(4) 0.0343(4) Uani 1 1 d . A 1
Al1B Al 1.12918(17) 0.48458(16) 0.45068(4) 0.0396(5) Uani 1 1 d . A 1
Al2B Al 0.77309(16) 0.45652(18) 0.32928(5) 0.0446(5) Uani 1 1 d . A 1
N1B N 1.0679(4) 0.3738(4) 0.43569(12) 0.0379(13) Uani 1 1 d . A 1
N2B N 1.2237(4) 0.4227(4) 0.42042(12) 0.0382(13) Uani 1 1 d . A 1
N3B N 0.8756(4) 0.3480(4) 0.31789(13) 0.0415(14) Uani 1 1 d . A 1
N4B N 0.9115(4) 0.4922(4) 0.33255(12) 0.0385(14) Uani 1 1 d . A 1
C1B C 1.1139(5) 0.2675(5) 0.36675(13) 0.0324(15) Uani 1 1 d . A 1
H1B1 H 1.1172 0.2065 0.3555 0.039 Uiso 1 1 calc R A 1
H1B2 H 1.0414 0.2805 0.3758 0.039 Uiso 1 1 calc R A 1
C2B C 1.1468(5) 0.3624(5) 0.34539(13) 0.0322(15) Uani 1 1 d . A 1
H2B1 H 1.2234 0.3603 0.3414 0.039 Uiso 1 1 calc R A 1
H2B2 H 1.1219 0.4267 0.3545 0.039 Uiso 1 1 calc R A 1
C3B C 1.1482(5) 0.1326(5) 0.42032(13) 0.0328(15) Uani 1 1 d . A 1
C4B C 1.0908(5) 0.0588(5) 0.41099(16) 0.0432(17) Uani 1 1 d . A 1
H4B H 1.0697 0.0697 0.3916 0.052 Uiso 1 1 calc R A 1
C5B C 1.0642(6) -0.0292(6) 0.42917(18) 0.053(2) Uani 1 1 d . A 1
H5B H 1.026 -0.0781 0.4221 0.064 Uiso 1 1 calc R A 1
C6B C 1.0926(6) -0.0470(6) 0.45779(17) 0.053(2) Uani 1 1 d . A 1
H6B H 1.0738 -0.1073 0.4704 0.064 Uiso 1 1 calc R A 1
C7B C 1.1485(6) 0.0245(6) 0.46753(16) 0.056(2) Uani 1 1 d . A 1
H7B H 1.1677 0.0138 0.4871 0.067 Uiso 1 1 calc R A 1
C8B C 1.1773(6) 0.1119(5) 0.44911(15) 0.0435(18) Uani 1 1 d . A 1
H8B H 1.2177 0.1591 0.4562 0.052 Uiso 1 1 calc R A 1
C9B C 1.1576(5) 0.3516(5) 0.41893(13) 0.0308(15) Uani 1 1 d . A 1
C10B C 0.9767(5) 0.3125(5) 0.44102(15) 0.0390(16) Uani 1 1 d . A 1
H10B H 0.9908 0.2508 0.4296 0.047 Uiso 1 1 calc R A 1
C11B C 0.9569(6) 0.2760(6) 0.47404(16) 0.056(2) Uani 1 1 d . A 1
H11D H 1.0183 0.235 0.4803 0.084 Uiso 1 1 calc R A 1
H11E H 0.8972 0.2335 0.4777 0.084 Uiso 1 1 calc R A 1
H11F H 0.9424 0.3362 0.4854 0.084 Uiso 1 1 calc R A 1
C12B C 0.8844(5) 0.3762(6) 0.43072(18) 0.054(2) Uani 1 1 d . A 1
H12D H 0.8984 0.3982 0.4094 0.082 Uiso 1 1 calc R A 1
H12E H 0.8705 0.4374 0.4417 0.082 Uiso 1 1 calc R A 1
H12F H 0.8238 0.3348 0.4344 0.082 Uiso 1 1 calc R A 1
C13B C 1.3284(5) 0.4272(6) 0.40440(16) 0.0454(18) Uani 1 1 d . A 1
H13B H 1.3355 0.3798 0.3884 0.054 Uiso 1 1 calc R A 1
C14B C 1.4078(7) 0.3912(9) 0.4250(2) 0.095(4) Uani 1 1 d . A 1
H14D H 1.3968 0.3199 0.4335 0.142 Uiso 1 1 calc R A 1
H14E H 1.4011 0.4362 0.4411 0.142 Uiso 1 1 calc R A 1
H14F H 1.4774 0.394 0.414 0.142 Uiso 1 1 calc R A 1
C15B C 1.3438(7) 0.5352(7) 0.3901(3) 0.095(4) Uani 1 1 d . A 1
H15D H 1.2903 0.5566 0.377 0.142 Uiso 1 1 calc R A 1
H15E H 1.4125 0.5371 0.3785 0.142 Uiso 1 1 calc R A 1
H15F H 1.3387 0.5825 0.4056 0.142 Uiso 1 1 calc R A 1
C16B C 1.1675(7) 0.4415(6) 0.49089(17) 0.062(2) Uani 1 1 d . A 1
H16D H 1.1908 0.3678 0.4925 0.093 Uiso 1 1 calc R A 1
H16E H 1.107 0.4531 0.5056 0.093 Uiso 1 1 calc R A 1
H16F H 1.2235 0.4821 0.4946 0.093 Uiso 1 1 calc R A 1
C17B C 1.0787(6) 0.6274(6) 0.44019(17) 0.057(2) Uani 1 1 d . A 1
H17D H 1.0316 0.6519 0.4569 0.086 Uiso 1 1 calc R A 1
H17E H 1.0415 0.6312 0.4227 0.086 Uiso 1 1 calc R A 1
H17F H 1.1375 0.671 0.4357 0.086 Uiso 1 1 calc R A 1
C18B C 1.1299(5) 0.4780(5) 0.28685(14) 0.0388(17) Uani 1 1 d . A 1
C19B C 1.2133(6) 0.5331(5) 0.29036(15) 0.0424(17) Uani 1 1 d . A 1
H19B H 1.2531 0.5119 0.3063 0.051 Uiso 1 1 calc R A 1
C20B C 1.2386(6) 0.6183(6) 0.27081(18) 0.055(2) Uani 1 1 d . A 1
H20B H 1.2948 0.6562 0.2738 0.067 Uiso 1 1 calc R A 1
C21B C 1.1844(7) 0.6496(6) 0.24712(16) 0.059(2) Uani 1 1 d . A 1
H21B H 1.2024 0.709 0.2339 0.071 Uiso 1 1 calc R A 1
C22B C 1.1036(7) 0.5939(7) 0.24261(17) 0.064(2) Uani 1 1 d . A 1
H22B H 1.0666 0.6138 0.226 0.076 Uiso 1 1 calc R A 1
C23B C 1.0756(6) 0.5074(6) 0.26268(15) 0.0475(19) Uani 1 1 d . A 1
H23B H 1.0196 0.4694 0.2596 0.057 Uiso 1 1 calc R A 1
C24B C 0.9520(5) 0.4046(5) 0.32102(13) 0.0343(16) Uani 1 1 d . A 1
C25B C 0.8853(6) 0.2497(6) 0.30495(18) 0.053(2) Uani 1 1 d . A 1
H25B H 0.9567 0.2406 0.2941 0.064 Uiso 1 1 calc R A 1
C26B C 0.8073(9) 0.2541(9) 0.2825(2) 0.110(4) Uani 1 1 d . A 1
H26D H 0.8218 0.3106 0.2668 0.165 Uiso 1 1 calc R A 1
H26E H 0.7369 0.2663 0.2926 0.165 Uiso 1 1 calc R A 1
H26F H 0.8129 0.1883 0.2738 0.165 Uiso 1 1 calc R A 1
C27B C 0.8707(10) 0.1605(7) 0.3289(2) 0.099(4) Uani 1 1 d . A 1
H27D H 0.924 0.1588 0.3423 0.149 Uiso 1 1 calc R A 1
H27E H 0.8769 0.0955 0.3197 0.149 Uiso 1 1 calc R A 1
H27F H 0.8018 0.1694 0.3402 0.149 Uiso 1 1 calc R A 1
C28B C 0.9676(5) 0.5792(5) 0.33788(15) 0.0384(16) Uani 1 1 d . A 1
H28B H 1.0435 0.5632 0.3322 0.046 Uiso 1 1 calc R A 1
C29B C 0.9487(7) 0.5951(7) 0.37102(16) 0.067(3) Uani 1 1 d . A 1
H29D H 0.9747 0.5328 0.3828 0.101 Uiso 1 1 calc R A 1
H29E H 0.8741 0.6081 0.377 0.101 Uiso 1 1 calc R A 1
H29F H 0.9851 0.6544 0.3745 0.101 Uiso 1 1 calc R A 1
C30B C 0.9321(7) 0.6757(6) 0.31897(17) 0.058(2) Uani 1 1 d . A 1
H30D H 0.9477 0.665 0.2979 0.087 Uiso 1 1 calc R A 1
H30E H 0.9685 0.7344 0.323 0.087 Uiso 1 1 calc R A 1
H30F H 0.8572 0.6903 0.3238 0.087 Uiso 1 1 calc R A 1
C31B C 0.7151(7) 0.5350(9) 0.2952(2) 0.089(3) Uani 1 1 d . A 1
H31D H 0.6639 0.5891 0.3022 0.134 Uiso 1 1 calc R A 1
H31E H 0.6815 0.4883 0.2846 0.134 Uiso 1 1 calc R A 1
H31F H 0.7709 0.567 0.2816 0.134 Uiso 1 1 calc R A 1
C32B C 0.6849(6) 0.4272(7) 0.36692(18) 0.061(2) Uani 1 1 d . A 1
H32D H 0.6364 0.4873 0.3706 0.092 Uiso 1 1 calc R A 1
H32E H 0.7283 0.4127 0.3832 0.092 Uiso 1 1 calc R A 1
H32F H 0.6459 0.367 0.3659 0.092 Uiso 1 1 calc R A 1
P1C P 0.46488(13) 0.23269(13) 0.14231(4) 0.0320(4) Uani 1 1 d . B 2
P2C P 0.40496(14) 0.41152(13) 0.05661(4) 0.0344(4) Uani 1 1 d . B 2
Al1C Al 0.18439(16) 0.26464(16) 0.19896(5) 0.0406(5) Uani 1 1 d . B 2
Al2C Al 0.30912(17) 0.71236(16) 0.07867(5) 0.0412(5) Uani 1 1 d . B 2
N1C N 0.2672(4) 0.1889(4) 0.16948(11) 0.0369(13) Uani 1 1 d . B 2
N2C N 0.3051(4) 0.3370(4) 0.18155(12) 0.0407(14) Uani 1 1 d . B 2
N3C N 0.4228(4) 0.6116(4) 0.07141(12) 0.0366(13) Uani 1 1 d . B 2
N4C N 0.2604(4) 0.5759(4) 0.07881(12) 0.0409(14) Uani 1 1 d . B 2
C1C C 0.4598(5) 0.3406(5) 0.11240(13) 0.0329(15) Uani 1 1 d . B 2
H1C1 H 0.4401 0.4064 0.1213 0.04 Uiso 1 1 calc R B 2
H1C2 H 0.5293 0.3459 0.1009 0.04 Uiso 1 1 calc R B 2
C2C C 0.3812(5) 0.3241(5) 0.09143(13) 0.0327(15) Uani 1 1 d . B 2
H2C1 H 0.3098 0.339 0.1011 0.039 Uiso 1 1 calc R B 2
H2C2 H 0.3883 0.2513 0.0869 0.039 Uiso 1 1 calc R B 2
C3C C 0.5549(5) 0.2689(5) 0.16614(14) 0.0325(15) Uani 1 1 d . B 2
C4C C 0.6343(5) 0.3339(5) 0.15631(15) 0.0429(17) Uani 1 1 d . B 2
H4C H 0.6383 0.3692 0.1368 0.051 Uiso 1 1 calc R B 2
C5C C 0.7085(6) 0.3476(6) 0.17493(17) 0.053(2) Uani 1 1 d . B 2
H5C H 0.764 0.39 0.1676 0.063 Uiso 1 1 calc R B 2
C6C C 0.7024(6) 0.3007(6) 0.20360(17) 0.056(2) Uani 1 1 d . B 2
H6C H 0.7513 0.3132 0.2164 0.068 Uiso 1 1 calc R B 2
C7C C 0.6252(6) 0.2357(6) 0.21364(16) 0.055(2) Uani 1 1 d . B 2
H7C H 0.6213 0.2024 0.2334 0.066 Uiso 1 1 calc R B 2
C8C C 0.5513(6) 0.2176(6) 0.19512(15) 0.0458(18) Uani 1 1 d . B 2
H8C H 0.4993 0.171 0.2022 0.055 Uiso 1 1 calc R B 2
C9C C 0.3389(5) 0.2580(5) 0.16560(13) 0.0306(15) Uani 1 1 d . B 2
C10C C 0.2776(5) 0.0890(5) 0.15688(16) 0.0394(17) Uani 1 1 d . B 2
H10C H 0.3339 0.0924 0.1397 0.047 Uiso 1 1 calc R B 2
C11C C 0.3076(11) 0.0026(6) 0.1790(2) 0.112(5) Uani 1 1 d . B 2
H11G H 0.3738 0.015 0.1856 0.168 Uiso 1 1 calc R B 2
H11H H 0.3147 -0.0626 0.1699 0.168 Uiso 1 1 calc R B 2
H11I H 0.254 -0.0016 0.1962 0.168 Uiso 1 1 calc R B 2
C12C C 0.1788(8) 0.0730(8) 0.1452(3) 0.100(4) Uani 1 1 d . B 2
H12G H 0.1629 0.1307 0.1303 0.15 Uiso 1 1 calc R B 2
H12H H 0.1222 0.0698 0.1616 0.15 Uiso 1 1 calc R B 2
H12I H 0.1864 0.008 0.1359 0.15 Uiso 1 1 calc R B 2
C13C C 0.3599(5) 0.4308(5) 0.18277(15) 0.0403(17) Uani 1 1 d . B 2
H13C H 0.4294 0.4241 0.1707 0.048 Uiso 1 1 calc R B 2
C14C C 0.2994(7) 0.5252(5) 0.17005(18) 0.057(2) Uani 1 1 d . B 2
H14G H 0.2904 0.5177 0.1494 0.086 Uiso 1 1 calc R B 2
H14H H 0.3371 0.5866 0.1707 0.086 Uiso 1 1 calc R B 2
H14I H 0.2312 0.5327 0.1818 0.086 Uiso 1 1 calc R B 2
C15C C 0.3748(6) 0.4388(6) 0.21468(16) 0.054(2) Uani 1 1 d . B 2
H15G H 0.4163 0.3774 0.2222 0.08 Uiso 1 1 calc R B 2
H15H H 0.307 0.4432 0.2268 0.08 Uiso 1 1 calc R B 2
H15I H 0.4109 0.5009 0.2158 0.08 Uiso 1 1 calc R B 2
C16C C 0.0488(6) 0.3245(6) 0.18905(19) 0.064(2) Uani 1 1 d . B 2
H16G H 0.0138 0.3613 0.2055 0.095 Uiso 1 1 calc R B 2
H16H H 0.0067 0.2692 0.1857 0.095 Uiso 1 1 calc R B 2
H16I H 0.0581 0.3731 0.171 0.095 Uiso 1 1 calc R B 2
C17C C 0.1975(6) 0.1974(7) 0.23885(16) 0.060(2) Uani 1 1 d . B 2
H17G H 0.1547 0.2373 0.2535 0.09 Uiso 1 1 calc R B 2
H17H H 0.2703 0.1939 0.2426 0.09 Uiso 1 1 calc R B 2
H17I H 0.1742 0.1273 0.2406 0.09 Uiso 1 1 calc R B 2
C18C C 0.3011(5) 0.3933(5) 0.03446(14) 0.0349(16) Uani 1 1 d . B 2
C19C C 0.2802(6) 0.4720(6) 0.01239(16) 0.053(2) Uani 1 1 d . B 2
H19C H 0.3174 0.5327 0.0096 0.064 Uiso 1 1 calc R B 2
C20C C 0.2030(8) 0.4606(8) -0.00582(19) 0.074(3) Uani 1 1 d . B 2
H20C H 0.1865 0.5149 -0.0206 0.088 Uiso 1 1 calc R B 2
C21C C 0.1510(7) 0.3710(7) -0.00229(19) 0.064(2) Uani 1 1 d . B 2
H21C H 0.099 0.3636 -0.0146 0.077 Uiso 1 1 calc R B 2
C22C C 0.1749(6) 0.2939(6) 0.01872(17) 0.0494(19) Uani 1 1 d . B 2
H22C H 0.1401 0.2319 0.0209 0.059 Uiso 1 1 calc R B 2
C23C C 0.2500(6) 0.3038(6) 0.03741(16) 0.0451(18) Uani 1 1 d . B 2
H23C H 0.2656 0.2489 0.0521 0.054 Uiso 1 1 calc R B 2
C24C C 0.3578(5) 0.5375(5) 0.07066(13) 0.0332(15) Uani 1 1 d . B 2
C25C C 0.5347(5) 0.6051(6) 0.06185(17) 0.0479(19) Uani 1 1 d . B 2
H25C H 0.5547 0.5373 0.0536 0.057 Uiso 1 1 calc R B 2
C26C C 0.5596(7) 0.6917(7) 0.03747(19) 0.075(3) Uani 1 1 d . B 2
H26G H 0.5216 0.6851 0.0206 0.112 Uiso 1 1 calc R B 2
H26H H 0.6343 0.6874 0.0309 0.112 Uiso 1 1 calc R B 2
H26I H 0.5389 0.7585 0.0451 0.112 Uiso 1 1 calc R B 2
C27C C 0.5945(7) 0.6107(8) 0.0876(2) 0.083(3) Uani 1 1 d . B 2
H27G H 0.5775 0.5539 0.103 0.124 Uiso 1 1 calc R B 2
H27H H 0.5759 0.677 0.0958 0.124 Uiso 1 1 calc R B 2
H27I H 0.669 0.605 0.0808 0.124 Uiso 1 1 calc R B 2
C28C C 0.1622(5) 0.5241(6) 0.08211(17) 0.0484(19) Uani 1 1 d . B 2
H28C H 0.1752 0.4567 0.0733 0.058 Uiso 1 1 calc R B 2
C29C C 0.1225(6) 0.5039(7) 0.11488(18) 0.064(2) Uani 1 1 d . B 2
H29G H 0.1732 0.4574 0.125 0.096 Uiso 1 1 calc R B 2
H29H H 0.0563 0.4717 0.1171 0.096 Uiso 1 1 calc R B 2
H29I H 0.1124 0.5695 0.1238 0.096 Uiso 1 1 calc R B 2
C30C C 0.0854(6) 0.5930(8) 0.0654(2) 0.075(3) Uani 1 1 d . B 2
H30G H 0.1131 0.6041 0.0443 0.112 Uiso 1 1 calc R B 2
H30H H 0.0734 0.6597 0.0737 0.112 Uiso 1 1 calc R B 2
H30I H 0.0197 0.5599 0.0673 0.112 Uiso 1 1 calc R B 2
C31C C 0.2942(7) 0.7760(6) 0.11607(17) 0.060(2) Uani 1 1 d . B 2
H31G H 0.2334 0.8258 0.1168 0.09 Uiso 1 1 calc R B 2
H31H H 0.3565 0.8119 0.1172 0.09 Uiso 1 1 calc R B 2
H31I H 0.2853 0.7223 0.1329 0.09 Uiso 1 1 calc R B 2
C32C C 0.2875(7) 0.7974(6) 0.04159(17) 0.060(2) Uani 1 1 d . B 2
H32G H 0.2295 0.8491 0.0453 0.091 Uiso 1 1 calc R B 2
H32H H 0.2717 0.7533 0.027 0.091 Uiso 1 1 calc R B 2
H32I H 0.3505 0.8325 0.0339 0.091 Uiso 1 1 calc R B 2
P1D P 0.66198(13) 0.12157(13) 0.10391(4) 0.0306(4) Uani 1 1 d . C 3
P2D P 0.71140(13) -0.04675(13) 0.19156(4) 0.0345(4) Uani 1 1 d . C 3
Al1D Al 0.94833(15) 0.08994(17) 0.04961(4) 0.0392(5) Uani 1 1 d . C 3
Al2D Al 0.81333(17) -0.34966(16) 0.17149(5) 0.0406(5) Uani 1 1 d . C 3
N1D N 0.8633(4) 0.1616(4) 0.07984(12) 0.0368(13) Uani 1 1 d . C 3
N2D N 0.8235(4) 0.0187(4) 0.06441(11) 0.0356(13) Uani 1 1 d . C 3
N3D N 0.6971(4) -0.2540(4) 0.18238(12) 0.0410(14) Uani 1 1 d . C 3
N4D N 0.8557(4) -0.2101(4) 0.16933(12) 0.0365(13) Uani 1 1 d . C 3
C1D C 0.6657(5) 0.0144(5) 0.13407(13) 0.0327(15) Uani 1 1 d . C 3
H1D1 H 0.5952 0.0072 0.1448 0.039 Uiso 1 1 calc R C 3
H1D2 H 0.6892 -0.0512 0.1255 0.039 Uiso 1 1 calc R C 3
C2D C 0.7397(5) 0.0350(5) 0.15595(13) 0.0341(15) Uani 1 1 d . C 3
H2D1 H 0.7313 0.1089 0.1595 0.041 Uiso 1 1 calc R C 3
H2D2 H 0.8123 0.0192 0.1474 0.041 Uiso 1 1 calc R C 3
C3D C 0.5711(5) 0.0883(5) 0.07998(13) 0.0299(15) Uani 1 1 d . C 3
C4D C 0.4917(5) 0.0246(5) 0.08971(15) 0.0421(17) Uani 1 1 d . C 3
H4D H 0.4876 -0.0109 0.1092 0.05 Uiso 1 1 calc R C 3
C5D C 0.4161(6) 0.0118(6) 0.07085(17) 0.051(2) Uani 1 1 d . C 3
H5D H 0.3614 -0.0319 0.0777 0.061 Uiso 1 1 calc R C 3
C6D C 0.4226(6) 0.0630(6) 0.04264(17) 0.053(2) Uani 1 1 d . C 3
H6D H 0.3731 0.0535 0.0298 0.063 Uiso 1 1 calc R C 3
C7D C 0.4997(6) 0.1272(6) 0.03308(16) 0.050(2) Uani 1 1 d . C 3
H7D H 0.5027 0.1633 0.0137 0.06 Uiso 1 1 calc R C 3
C8D C 0.5743(5) 0.1408(5) 0.05138(14) 0.0412(17) Uani 1 1 d . C 3
H8D H 0.6276 0.186 0.0444 0.049 Uiso 1 1 calc R C 3
C9D C 0.7896(5) 0.0942(5) 0.08139(13) 0.0327(15) Uani 1 1 d . C 3
C10D C 0.8571(6) 0.2539(5) 0.09581(16) 0.0439(18) Uani 1 1 d . C 3
H10D H 0.7979 0.2493 0.1121 0.053 Uiso 1 1 calc R C 3
C11D C 0.8376(10) 0.3489(6) 0.0751(2) 0.094(4) Uani 1 1 d . C 3
H11J H 0.7725 0.345 0.0668 0.141 Uiso 1 1 calc R C 3
H11K H 0.8949 0.354 0.0589 0.141 Uiso 1 1 calc R C 3
H11L H 0.8326 0.41 0.086 0.141 Uiso 1 1 calc R C 3
C12D C 0.9554(7) 0.2574(8) 0.1093(2) 0.085(3) Uani 1 1 d . C 3
H12J H 0.9653 0.1951 0.1232 0.127 Uiso 1 1 calc R C 3
H12K H 0.9511 0.3189 0.1201 0.127 Uiso 1 1 calc R C 3
H12L H 1.0141 0.2605 0.0936 0.127 Uiso 1 1 calc R C 3
C13D C 0.7656(6) -0.0672(5) 0.05879(15) 0.0403(17) Uani 1 1 d . C 3
H13D H 0.6951 -0.0627 0.0704 0.048 Uiso 1 1 calc R C 3
C14D C 0.8236(7) -0.1691(5) 0.06866(18) 0.057(2) Uani 1 1 d . C 3
H14J H 0.8286 -0.1733 0.09 0.085 Uiso 1 1 calc R C 3
H14K H 0.8934 -0.1727 0.0577 0.085 Uiso 1 1 calc R C 3
H14L H 0.786 -0.2269 0.0646 0.085 Uiso 1 1 calc R C 3
C15D C 0.7545(6) -0.0594(6) 0.02581(16) 0.051(2) Uani 1 1 d . C 3
H15J H 0.7157 0.0058 0.02 0.076 Uiso 1 1 calc R C 3
H15K H 0.7172 -0.1176 0.0218 0.076 Uiso 1 1 calc R C 3
H15L H 0.8235 -0.0616 0.0143 0.076 Uiso 1 1 calc R C 3
C16D C 0.9377(6) 0.1605(7) 0.00958(17) 0.067(2) Uani 1 1 d . C 3
H16J H 0.9822 0.1221 -0.0051 0.101 Uiso 1 1 calc R C 3
H16K H 0.96 0.2308 0.0085 0.101 Uiso 1 1 calc R C 3
H16L H 0.8656 0.1636 0.0053 0.101 Uiso 1 1 calc R C 3
C17D C 1.0819(6) 0.0300(6) 0.06040(17) 0.055(2) Uani 1 1 d . C 3
H17J H 1.1197 -0.0039 0.0437 0.083 Uiso 1 1 calc R C 3
H17K H 1.0711 -0.021 0.0778 0.083 Uiso 1 1 calc R C 3
H17L H 1.1223 0.0848 0.0651 0.083 Uiso 1 1 calc R C 3
C18D C 0.8131(5) -0.0273(5) 0.21396(14) 0.0357(16) Uani 1 1 d . C 3
C19D C 0.8695(6) 0.0606(6) 0.21007(16) 0.0491(19) Uani 1 1 d . C 3
H19D H 0.8573 0.1131 0.1944 0.059 Uiso 1 1 calc R C 3
C20D C 0.9429(7) 0.0728(7) 0.22864(18) 0.061(2) Uani 1 1 d . C 3
H20D H 0.9823 0.1319 0.2251 0.073 Uiso 1 1 calc R C 3
C21D C 0.9588(7) -0.0007(7) 0.25219(19) 0.066(2) Uani 1 1 d . C 3
H21D H 1.0083 0.0083 0.2651 0.08 Uiso 1 1 calc R C 3
C22D C 0.9026(7) -0.0875(7) 0.25697(17) 0.064(2) Uani 1 1 d . C 3
H22D H 0.914 -0.1386 0.2731 0.077 Uiso 1 1 calc R C 3
C23D C 0.8293(6) -0.1004(6) 0.23824(15) 0.051(2) Uani 1 1 d . C 3
H23D H 0.7897 -0.1594 0.242 0.062 Uiso 1 1 calc R C 3
C24D C 0.7607(5) -0.1760(5) 0.17997(14) 0.0341(16) Uani 1 1 d . C 3
C25D C 0.5888(6) -0.2504(6) 0.19534(18) 0.052(2) Uani 1 1 d . C 3
H25D H 0.5692 -0.1815 0.2029 0.063 Uiso 1 1 calc R C 3
C26D C 0.5721(8) -0.3332(8) 0.2204(2) 0.093(3) Uani 1 1 d . C 3
H26J H 0.6136 -0.3224 0.2362 0.139 Uiso 1 1 calc R C 3
H26K H 0.5932 -0.4008 0.2133 0.139 Uiso 1 1 calc R C 3
H26L H 0.4985 -0.3309 0.2284 0.139 Uiso 1 1 calc R C 3
C27D C 0.5217(7) -0.2637(9) 0.1713(2) 0.095(3) Uani 1 1 d . C 3
H27J H 0.5316 -0.2077 0.1552 0.142 Uiso 1 1 calc R C 3
H27K H 0.4486 -0.2617 0.1798 0.142 Uiso 1 1 calc R C 3
H27L H 0.5417 -0.3304 0.1634 0.142 Uiso 1 1 calc R C 3
C28D C 0.9485(5) -0.1515(5) 0.16360(15) 0.0392(16) Uani 1 1 d . C 3
H28D H 0.9313 -0.0808 0.1702 0.047 Uiso 1 1 calc R C 3
C29D C 0.9854(6) -0.1418(6) 0.12992(16) 0.054(2) Uani 1 1 d . C 3
H29J H 0.9303 -0.1056 0.1191 0.081 Uiso 1 1 calc R C 3
H29K H 1.0016 -0.2111 0.1234 0.081 Uiso 1 1 calc R C 3
H29L H 1.0475 -0.1028 0.1258 0.081 Uiso 1 1 calc R C 3
C30D C 1.0329(6) -0.2068(6) 0.18056(17) 0.055(2) Uani 1 1 d . C 3
H30J H 1.0089 -0.2125 0.2019 0.082 Uiso 1 1 calc R C 3
H30K H 1.095 -0.1676 0.1766 0.082 Uiso 1 1 calc R C 3
H30L H 1.0496 -0.2762 0.1742 0.082 Uiso 1 1 calc R C 3
C31D C 0.8544(7) -0.4372(6) 0.20624(17) 0.063(2) Uani 1 1 d . C 3
H31J H 0.9136 -0.4847 0.2001 0.095 Uiso 1 1 calc R C 3
H31K H 0.7961 -0.4771 0.2156 0.095 Uiso 1 1 calc R C 3
H31L H 0.874 -0.3938 0.2205 0.095 Uiso 1 1 calc R C 3
C32D C 0.8159(6) -0.4064(6) 0.13326(17) 0.057(2) Uani 1 1 d . C 3
H32J H 0.878 -0.4535 0.13 0.086 Uiso 1 1 calc R C 3
H32K H 0.817 -0.3498 0.1171 0.086 Uiso 1 1 calc R C 3
H32L H 0.7539 -0.4443 0.1336 0.086 Uiso 1 1 calc R C 3

loop_
_atom_site_aniso_label
_atom_site_aniso_U_11
_atom_site_aniso_U_22
_atom_site_aniso_U_33
_atom_site_aniso_U_23
_atom_site_aniso_U_13
_atom_site_aniso_U_12
P1 0.0319(9) 0.0366(10) 0.0263(9) -0.0023(7) -0.0045(7) -0.0012(8)
P2 0.0354(10) 0.0417(11) 0.0279(9) -0.0031(8) -0.0052(7) -0.0006(8)
Al1 0.0532(14) 0.0446(13) 0.0334(12) -0.0080(10) -0.0021(10) 0.0003(11)
Al2 0.0330(12) 0.0436(13) 0.0497(13) 0.0008(10) -0.0032(10) -0.0007(10)
N1 0.031(3) 0.040(3) 0.047(4) -0.011(3) -0.004(3) -0.008(3)
N2 0.039(3) 0.047(4) 0.036(3) -0.008(3) 0.003(3) -0.007(3)
N3 0.032(3) 0.034(3) 0.044(3) -0.004(3) -0.010(3) 0.000(3)
N4 0.043(3) 0.033(3) 0.049(4) -0.004(3) 0.001(3) -0.006(3)
C1 0.038(4) 0.041(4) 0.023(3) -0.003(3) -0.005(3) -0.001(3)
C2 0.035(4) 0.035(4) 0.029(4) 0.000(3) -0.007(3) 0.002(3)
C3 0.036(4) 0.027(4) 0.030(4) -0.004(3) -0.007(3) -0.001(3)
C4 0.049(4) 0.048(5) 0.039(4) 0.001(3) -0.006(3) -0.013(4)
C5 0.052(5) 0.055(5) 0.061(5) 0.003(4) -0.008(4) -0.023(4)
C6 0.062(5) 0.048(5) 0.055(5) 0.010(4) -0.009(4) -0.006(4)
C7 0.067(5) 0.054(5) 0.039(4) 0.009(4) -0.016(4) -0.009(4)
C8 0.062(5) 0.037(4) 0.028(4) 0.001(3) -0.018(3) -0.004(4)
C9 0.036(4) 0.034(4) 0.028(4) 0.002(3) -0.008(3) 0.002(3)
C10 0.036(4) 0.057(5) 0.050(5) -0.018(4) 0.002(3) -0.015(4)
C11 0.063(6) 0.072(7) 0.127(9) 0.025(6) 0.019(6) -0.022(5)
C12 0.038(5) 0.159(11) 0.092(8) 0.030(7) -0.018(5) 0.005(6)
C13 0.036(4) 0.058(5) 0.051(5) -0.001(4) 0.013(3) -0.007(4)
C14 0.044(5) 0.078(7) 0.112(8) 0.022(6) -0.021(5) -0.008(5)
C15 0.062(6) 0.077(6) 0.073(6) 0.017(5) 0.013(5) -0.016(5)
C16 0.071(6) 0.053(5) 0.059(5) -0.014(4) -0.019(4) 0.002(4)
C17 0.108(8) 0.065(6) 0.042(5) -0.007(4) -0.017(5) -0.002(5)
C18 0.038(4) 0.048(4) 0.022(3) -0.003(3) 0.000(3) 0.002(3)
C19 0.054(5) 0.075(6) 0.035(4) 0.011(4) -0.014(4) -0.011(4)
C20 0.075(6) 0.085(7) 0.042(5) 0.025(5) -0.017(4) 0.001(5)
C21 0.079(6) 0.062(6) 0.052(5) 0.016(4) -0.004(5) -0.011(5)
C22 0.055(5) 0.049(5) 0.050(5) -0.002(4) 0.001(4) -0.014(4)
C23 0.038(4) 0.049(5) 0.037(4) -0.002(3) 0.001(3) 0.002(3)
C24 0.039(4) 0.039(4) 0.027(4) 0.001(3) -0.010(3) -0.001(3)
C25 0.049(4) 0.037(4) 0.049(5) -0.013(3) -0.008(4) -0.003(3)
C26 0.099(7) 0.066(6) 0.063(6) -0.022(5) -0.035(5) -0.010(5)
C27 0.127(9) 0.048(5) 0.078(7) 0.007(5) -0.032(6) -0.018(6)
C28 0.051(5) 0.040(4) 0.052(5) -0.013(4) 0.009(4) -0.002(4)
C29 0.087(7) 0.041(5) 0.072(6) -0.003(4) -0.006(5) -0.004(4)
C30 0.071(6) 0.050(5) 0.065(6) -0.015(4) -0.001(4) -0.015(4)
C31 0.044(5) 0.085(7) 0.079(6) 0.021(5) -0.012(4) -0.001(5)
C32 0.041(5) 0.074(6) 0.066(6) -0.008(4) 0.001(4) -0.008(4)
P1B 0.0341(9) 0.0358(10) 0.0250(9) -0.0043(7) -0.0057(7) 0.0001(8)
P2B 0.0388(10) 0.0368(10) 0.0275(9) -0.0033(8) -0.0080(8) 0.0026(8)
Al1B 0.0485(13) 0.0396(12) 0.0315(11) -0.0074(9) -0.0024(9) -0.0056(10)
Al2B 0.0352(12) 0.0548(14) 0.0424(13) -0.0020(10) -0.0043(10) 0.0000(10)
N1B 0.032(3) 0.038(3) 0.044(3) -0.008(3) -0.001(3) -0.006(3)
N2B 0.034(3) 0.041(3) 0.039(3) -0.003(3) 0.000(3) -0.010(3)
N3B 0.040(3) 0.042(3) 0.046(4) -0.012(3) -0.008(3) -0.006(3)
N4B 0.038(3) 0.035(3) 0.042(3) -0.001(3) -0.005(3) -0.004(3)
C1B 0.031(4) 0.036(4) 0.030(4) -0.003(3) -0.007(3) 0.003(3)
C2B 0.037(4) 0.038(4) 0.023(3) -0.007(3) -0.010(3) 0.003(3)
C3B 0.031(4) 0.039(4) 0.028(4) -0.002(3) -0.006(3) 0.006(3)
C4B 0.046(4) 0.048(5) 0.037(4) -0.004(3) -0.006(3) -0.008(4)
C5B 0.053(5) 0.047(5) 0.059(5) 0.001(4) -0.006(4) -0.010(4)
C6B 0.062(5) 0.048(5) 0.046(5) 0.008(4) -0.002(4) -0.006(4)
C7B 0.069(5) 0.060(5) 0.033(4) 0.014(4) -0.008(4) 0.005(4)
C8B 0.053(5) 0.041(4) 0.038(4) -0.002(3) -0.016(3) -0.001(3)
C9B 0.040(4) 0.033(4) 0.020(3) -0.002(3) -0.006(3) 0.001(3)
C10B 0.037(4) 0.040(4) 0.041(4) -0.010(3) -0.001(3) -0.003(3)
C11B 0.056(5) 0.069(6) 0.041(5) -0.002(4) 0.007(4) -0.012(4)
C12B 0.034(4) 0.058(5) 0.070(6) 0.002(4) -0.011(4) -0.008(4)
C13B 0.041(4) 0.046(4) 0.050(5) -0.010(4) 0.000(3) -0.011(3)
C14B 0.048(5) 0.160(11) 0.071(7) 0.008(7) -0.019(5) 0.014(6)
C15B 0.059(6) 0.077(7) 0.132(10) 0.038(6) 0.017(6) -0.021(5)
C16B 0.092(7) 0.054(5) 0.044(5) -0.008(4) -0.014(4) -0.012(5)
C17B 0.072(6) 0.051(5) 0.051(5) -0.014(4) -0.012(4) 0.003(4)
C18B 0.039(4) 0.045(4) 0.032(4) -0.002(3) -0.006(3) 0.003(3)
C19B 0.050(5) 0.045(4) 0.030(4) 0.001(3) -0.004(3) 0.000(4)
C20B 0.063(5) 0.050(5) 0.055(5) -0.002(4) -0.006(4) -0.016(4)
C21B 0.080(6) 0.056(5) 0.034(4) 0.012(4) 0.003(4) -0.003(5)
C22B 0.061(5) 0.084(6) 0.042(5) 0.023(4) -0.014(4) -0.008(5)
C23B 0.049(4) 0.064(5) 0.031(4) 0.000(4) -0.013(3) -0.007(4)
C24B 0.043(4) 0.038(4) 0.020(3) -0.001(3) -0.004(3) 0.005(3)
C25B 0.047(5) 0.058(5) 0.060(5) -0.026(4) -0.004(4) -0.012(4)
C26B 0.141(10) 0.114(9) 0.100(9) -0.061(7) -0.067(8) 0.000(8)
C27B 0.166(11) 0.053(6) 0.083(8) -0.006(5) -0.018(7) -0.034(7)
C28B 0.039(4) 0.031(4) 0.043(4) 0.000(3) 0.000(3) -0.002(3)
C29B 0.105(7) 0.066(6) 0.037(5) -0.016(4) -0.007(4) -0.033(5)
C30B 0.083(6) 0.038(4) 0.051(5) 0.001(4) -0.010(4) -0.004(4)
C31B 0.059(6) 0.134(9) 0.066(6) 0.022(6) -0.012(5) 0.008(6)
C32B 0.059(5) 0.070(6) 0.056(5) -0.011(4) -0.002(4) -0.011(4)
P1C 0.0362(10) 0.0330(10) 0.0265(9) -0.0035(7) -0.0035(7) -0.0001(8)
P2C 0.0422(10) 0.0350(10) 0.0263(9) -0.0030(7) -0.0067(8) -0.0010(8)
Al1C 0.0419(12) 0.0409(12) 0.0390(12) -0.0122(10) 0.0015(10) -0.0023(10)
Al2C 0.0465(13) 0.0341(12) 0.0447(13) -0.0080(10) -0.0118(10) 0.0025(10)
N1C 0.043(3) 0.038(3) 0.032(3) -0.013(3) -0.003(3) -0.005(3)
N2C 0.048(4) 0.029(3) 0.046(4) -0.013(3) 0.001(3) -0.003(3)
N3C 0.033(3) 0.034(3) 0.045(3) -0.004(3) -0.012(3) -0.002(3)
N4C 0.041(4) 0.041(3) 0.043(3) -0.015(3) -0.004(3) -0.007(3)
C1C 0.039(4) 0.035(4) 0.025(3) -0.001(3) -0.007(3) -0.004(3)
C2C 0.039(4) 0.036(4) 0.024(3) -0.001(3) -0.007(3) -0.006(3)
C3C 0.033(4) 0.033(4) 0.032(4) -0.005(3) -0.008(3) 0.005(3)
C4C 0.046(4) 0.048(4) 0.036(4) -0.001(3) -0.012(3) -0.005(4)
C5C 0.059(5) 0.047(5) 0.057(5) -0.003(4) -0.020(4) -0.014(4)
C6C 0.063(5) 0.070(6) 0.044(5) 0.000(4) -0.032(4) -0.016(4)
C7C 0.061(5) 0.072(6) 0.032(4) 0.010(4) -0.019(4) -0.005(4)
C8C 0.045(4) 0.055(5) 0.036(4) 0.007(3) -0.006(3) -0.010(4)
C9C 0.031(4) 0.037(4) 0.023(3) -0.005(3) -0.003(3) 0.004(3)
C10C 0.036(4) 0.039(4) 0.047(4) -0.017(3) -0.007(3) -0.004(3)
C11C 0.211(14) 0.033(5) 0.104(9) -0.024(5) -0.068(9) 0.025(7)
C12C 0.089(7) 0.088(7) 0.147(10) -0.065(7) -0.068(7) 0.002(6)
C13C 0.046(4) 0.035(4) 0.043(4) -0.014(3) -0.005(3) -0.008(3)
C14C 0.078(6) 0.034(4) 0.064(5) -0.004(4) -0.026(5) 0.000(4)
C15C 0.071(5) 0.053(5) 0.041(4) -0.018(4) -0.009(4) -0.006(4)
C16C 0.053(5) 0.059(5) 0.073(6) 0.001(4) -0.001(4) 0.013(4)
C17C 0.059(5) 0.084(6) 0.042(5) -0.015(4) -0.007(4) -0.014(5)
C18C 0.043(4) 0.035(4) 0.027(4) -0.005(3) -0.006(3) 0.001(3)
C19C 0.072(5) 0.050(5) 0.043(5) 0.000(4) -0.025(4) -0.012(4)
C20C 0.098(7) 0.078(7) 0.050(5) 0.002(5) -0.041(5) 0.003(6)
C21C 0.074(6) 0.069(6) 0.058(5) -0.015(5) -0.038(5) 0.003(5)
C22C 0.055(5) 0.043(5) 0.053(5) -0.017(4) -0.006(4) -0.005(4)
C23C 0.053(5) 0.043(4) 0.041(4) -0.011(3) -0.011(4) 0.005(4)
C24C 0.036(4) 0.037(4) 0.024(3) 0.004(3) -0.008(3) 0.004(3)
C25C 0.041(4) 0.043(4) 0.062(5) -0.001(4) -0.009(4) -0.014(3)
C26C 0.072(6) 0.090(7) 0.055(6) 0.015(5) 0.009(5) -0.017(5)
C27C 0.062(6) 0.123(9) 0.067(6) 0.017(6) -0.027(5) -0.034(6)
C28C 0.038(4) 0.053(5) 0.059(5) -0.020(4) -0.002(4) -0.009(4)
C29C 0.047(5) 0.088(7) 0.062(6) -0.019(5) -0.001(4) -0.020(5)
C30C 0.051(5) 0.099(7) 0.077(6) -0.007(5) -0.023(5) 0.001(5)
C31C 0.078(6) 0.045(5) 0.057(5) -0.010(4) -0.009(4) 0.000(4)
C32C 0.082(6) 0.047(5) 0.056(5) -0.009(4) -0.027(5) 0.008(4)
P1D 0.0336(9) 0.0321(10) 0.0261(9) -0.0031(7) -0.0051(7) 0.0000(8)
P2D 0.0373(10) 0.0369(10) 0.0286(9) -0.0007(8) -0.0063(8) 0.0012(8)
Al1D 0.0337(11) 0.0525(13) 0.0313(11) -0.0051(10) -0.0015(9) -0.0053(10)
Al2D 0.0456(13) 0.0361(12) 0.0414(12) -0.0057(10) -0.0088(10) -0.0027(10)
N1D 0.037(3) 0.032(3) 0.040(3) -0.004(3) 0.000(3) -0.004(3)
N2D 0.038(3) 0.036(3) 0.033(3) -0.009(3) -0.001(2) -0.003(3)
N3D 0.040(3) 0.042(3) 0.042(3) -0.008(3) -0.001(3) -0.009(3)
N4D 0.028(3) 0.037(3) 0.043(3) -0.001(3) -0.003(3) -0.003(3)
C1D 0.035(4) 0.036(4) 0.028(4) -0.004(3) -0.008(3) -0.003(3)
C2D 0.036(4) 0.038(4) 0.029(4) -0.001(3) -0.010(3) 0.001(3)
C3D 0.031(4) 0.029(4) 0.029(4) -0.005(3) -0.004(3) 0.007(3)
C4D 0.047(4) 0.045(4) 0.035(4) -0.004(3) -0.008(3) -0.004(4)
C5D 0.049(5) 0.054(5) 0.054(5) -0.010(4) -0.015(4) -0.014(4)
C6D 0.056(5) 0.062(5) 0.046(5) -0.009(4) -0.028(4) 0.002(4)
C7D 0.051(5) 0.066(5) 0.035(4) -0.001(4) -0.023(4) 0.005(4)
C8D 0.047(4) 0.045(4) 0.031(4) 0.001(3) -0.007(3) -0.001(3)
C9D 0.036(4) 0.035(4) 0.028(4) 0.001(3) -0.010(3) 0.001(3)
C10D 0.047(4) 0.033(4) 0.054(5) -0.008(3) -0.005(4) -0.011(3)
C11D 0.172(11) 0.040(5) 0.074(7) -0.004(5) -0.038(7) 0.000(6)
C12D 0.078(7) 0.095(7) 0.098(8) -0.038(6) -0.049(6) -0.008(6)
C13D 0.047(4) 0.037(4) 0.040(4) -0.013(3) -0.012(3) -0.003(3)
C14D 0.079(6) 0.038(4) 0.060(5) -0.012(4) -0.024(4) -0.003(4)
C15D 0.062(5) 0.053(5) 0.044(4) -0.019(4) -0.017(4) -0.004(4)
C16D 0.049(5) 0.103(7) 0.049(5) 0.012(5) -0.008(4) -0.021(5)
C17D 0.048(5) 0.069(6) 0.045(5) 0.000(4) -0.004(4) 0.002(4)
C18D 0.040(4) 0.039(4) 0.028(4) -0.003(3) -0.008(3) 0.002(3)
C19D 0.055(5) 0.054(5) 0.040(4) 0.002(4) -0.018(4) -0.001(4)
C20D 0.068(6) 0.069(6) 0.053(5) -0.007(4) -0.026(4) -0.013(5)
C21D 0.076(6) 0.079(6) 0.053(5) -0.011(5) -0.037(5) -0.002(5)
C22D 0.077(6) 0.078(6) 0.038(5) 0.004(4) -0.023(4) 0.008(5)
C23D 0.065(5) 0.058(5) 0.032(4) 0.004(4) -0.012(4) -0.010(4)
C24D 0.036(4) 0.038(4) 0.027(4) 0.006(3) -0.008(3) 0.000(3)
C25D 0.041(4) 0.052(5) 0.062(5) -0.010(4) 0.008(4) -0.011(4)
C26D 0.071(7) 0.115(9) 0.083(7) 0.018(6) 0.015(5) -0.026(6)
C27D 0.048(6) 0.151(10) 0.091(8) -0.021(7) -0.019(5) -0.019(6)
C28D 0.031(4) 0.047(4) 0.040(4) -0.006(3) -0.002(3) -0.006(3)
C29D 0.056(5) 0.068(5) 0.039(4) 0.003(4) -0.007(4) -0.014(4)
C30D 0.040(4) 0.072(6) 0.053(5) -0.002(4) -0.013(4) -0.001(4)
C31D 0.090(7) 0.051(5) 0.052(5) -0.002(4) -0.025(5) -0.001(5)
C32D 0.068(6) 0.058(5) 0.048(5) -0.014(4) -0.008(4) -0.011(4)

loop_
_atom_type_symbol
_atom_type_description
_atom_type_scat_dispersion_real
_atom_type_scat_dispersion_imag
_atom_type_scat_source
C C 0.0033 0.0016 'International Tables Vol C Tables 4.2.6.8 and 6.1.1.4'
H H 0 0 'International Tables Vol C Tables 4.2.6.8 and 6.1.1.4'
Al Al 0.0645 0.0514 'International Tables Vol C Tables 4.2.6.8 and 6.1.1.4'
N N 0.0061 0.0033 'International Tables Vol C Tables 4.2.6.8 and 6.1.1.4'
P P 0.1023 0.0942 'International Tables Vol C Tables 4.2.6.8 and 6.1.1.4'

loop_
_geom_angle_atom_site_label_1
_geom_angle_atom_site_label_2
_geom_angle_atom_site_label_3
_geom_angle
C3 P1 C1 105.8(3)
C3 P1 C9 100.5(3)
C1 P1 C9 102.1(3)
C18 P2 C2 105.0(3)
C18 P2 C24 99.8(3)
C2 P2 C24 100.3(3)
N1 Al1 N2 68.7(2)
N1 Al1 C17 112.6(3)
N2 Al1 C17 112.5(3)
N1 Al1 C16 114.6(3)
N2 Al1 C16 116.1(3)
C17 Al1 C16 121.1(4)
N1 Al1 C9 34.5(2)
N2 Al1 C9 34.3(2)
C17 Al1 C9 115.5(3)
C16 Al1 C9 123.4(3)
N3 Al2 N4 68.7(2)
N3 Al2 C32 116.7(3)
N4 Al2 C32 117.6(3)
N3 Al2 C31 109.8(3)
N4 Al2 C31 111.1(3)
C32 Al2 C31 121.3(4)
N3 Al2 C24 34.3(2)
N4 Al2 C24 34.7(2)
C32 Al2 C24 126.7(3)
C31 Al2 C24 111.9(3)
C9 N1 C10 126.9(6)
C9 N1 Al1 90.6(4)
C10 N1 Al1 142.1(5)
C9 N2 C13 127.4(6)
C9 N2 Al1 90.5(4)
C13 N2 Al1 140.9(5)
C24 N3 C25 126.7(6)
C24 N3 Al2 90.7(4)
C25 N3 Al2 141.3(5)
C24 N4 C28 128.8(6)
C24 N4 Al2 90.0(4)
C28 N4 Al2 140.4(5)
C2 C1 P1 110.5(4)
C2 C1 H1A 109.6
P1 C1 H1A 109.6
C2 C1 H1B 109.6
P1 C1 H1B 109.6
H1A C1 H1B 108.1
C1 C2 P2 108.1(4)
C1 C2 H2A 110.1
P2 C2 H2A 110.1
C1 C2 H2B 110.1
P2 C2 H2B 110.1
H2A C2 H2B 108.4
C8 C3 C4 118.1(6)
C8 C3 P1 117.1(5)
C4 C3 P1 124.2(5)
C5 C4 C3 120.4(7)
C5 C4 H4 119.8
C3 C4 H4 119.8
C4 C5 C6 121.1(7)
C4 C5 H5 119.4
C6 C5 H5 119.4
C7 C6 C5 118.4(7)
C7 C6 H6 120.8
C5 C6 H6 120.8
C8 C7 C6 121.3(7)
C8 C7 H7 119.3
C6 C7 H7 119.3
C7 C8 C3 120.6(7)
C7 C8 H8 119.7
C3 C8 H8 119.7
N2 C9 N1 109.8(6)
N2 C9 P1 130.8(5)
N1 C9 P1 119.3(5)
N2 C9 Al1 55.2(3)
N1 C9 Al1 54.9(3)
P1 C9 Al1 171.5(3)
N1 C10 C11 110.1(6)
N1 C10 C12 111.1(6)
C11 C10 C12 111.4(8)
N1 C10 H10 108
C11 C10 H10 108
C12 C10 H10 108
C10 C11 H11A 109.5
C10 C11 H11B 109.5
H11A C11 H11B 109.5
C10 C11 H11C 109.5
H11A C11 H11C 109.5
H11B C11 H11C 109.5
C10 C12 H12A 109.5
C10 C12 H12B 109.5
H12A C12 H12B 109.5
C10 C12 H12C 109.5
H12A C12 H12C 109.5
H12B C12 H12C 109.5
N2 C13 C15 109.4(6)
N2 C13 C14 110.4(6)
C15 C13 C14 110.7(7)
N2 C13 H13 108.8
C15 C13 H13 108.8
C14 C13 H13 108.8
C13 C14 H14A 109.5
C13 C14 H14B 109.5
H14A C14 H14B 109.5
C13 C14 H14C 109.5
H14A C14 H14C 109.5
H14B C14 H14C 109.5
C13 C15 H15A 109.5
C13 C15 H15B 109.5
H15A C15 H15B 109.5
C13 C15 H15C 109.5
H15A C15 H15C 109.5
H15B C15 H15C 109.5
Al1 C16 H16A 109.5
Al1 C16 H16B 109.5
H16A C16 H16B 109.5
Al1 C16 H16C 109.5
H16A C16 H16C 109.5
H16B C16 H16C 109.5
Al1 C17 H17A 109.5
Al1 C17 H17B 109.5
H17A C17 H17B 109.5
Al1 C17 H17C 109.5
H17A C17 H17C 109.5
H17B C17 H17C 109.5
C23 C18 C19 117.3(6)
C23 C18 P2 124.0(5)
C19 C18 P2 118.5(5)
C20 C19 C18 119.9(8)
C20 C19 H19 120
C18 C19 H19 120
C21 C20 C19 121.6(8)
C21 C20 H20 119.2
C19 C20 H20 119.2
C20 C21 C22 119.2(8)
C20 C21 H21 120.4
C22 C21 H21 120.4
C21 C22 C23 120.7(8)
C21 C22 H22 119.6
C23 C22 H22 119.6
C22 C23 C18 121.2(7)
C22 C23 H23 119.4
C18 C23 H23 119.4
N3 C24 N4 109.8(6)
N3 C24 P2 120.7(5)
N4 C24 P2 129.4(5)
N3 C24 Al2 55.0(3)
N4 C24 Al2 55.3(3)
P2 C24 Al2 170.3(3)
N3 C25 C27 110.2(6)
N3 C25 C26 108.5(6)
C27 C25 C26 109.9(7)
N3 C25 H25 109.4
C27 C25 H25 109.4
C26 C25 H25 109.4
C25 C26 H26A 109.5
C25 C26 H26B 109.5
H26A C26 H26B 109.5
C25 C26 H26C 109.5
H26A C26 H26C 109.5
H26B C26 H26C 109.5
C25 C27 H27A 109.5
C25 C27 H27B 109.5
H27A C27 H27B 109.5
C25 C27 H27C 109.5
H27A C27 H27C 109.5
H27B C27 H27C 109.5
N4 C28 C29 110.1(6)
N4 C28 C30 109.8(6)
C29 C28 C30 110.9(6)
N4 C28 H28 108.7
C29 C28 H28 108.7
C30 C28 H28 108.7
C28 C29 H29A 109.5
C28 C29 H29B 109.5
H29A C29 H29B 109.5
C28 C29 H29C 109.5
H29A C29 H29C 109.5
H29B C29 H29C 109.5
C28 C30 H30A 109.5
C28 C30 H30B 109.5
H30A C30 H30B 109.5
C28 C30 H30C 109.5
H30A C30 H30C 109.5
H30B C30 H30C 109.5
Al2 C31 H31A 109.5
Al2 C31 H31B 109.5
H31A C31 H31B 109.5
Al2 C31 H31C 109.5
H31A C31 H31C 109.5
H31B C31 H31C 109.5
Al2 C32 H32A 109.5
Al2 C32 H32B 109.5
H32A C32 H32B 109.5
Al2 C32 H32C 109.5
H32A C32 H32C 109.5
H32B C32 H32C 109.5
C3B P1B C1B 105.3(3)
C3B P1B C9B 102.2(3)
C1B P1B C9B 101.0(3)
C18B P2B C2B 105.7(3)
C18B P2B C24B 98.5(3)
C2B P2B C24B 101.9(3)
N2B Al1B N1B 68.8(2)
N2B Al1B C17B 115.6(3)
N1B Al1B C17B 119.2(3)
N2B Al1B C16B 112.1(3)
N1B Al1B C16B 110.8(3)
C17B Al1B C16B 119.8(3)
N2B Al1B C9B 34.4(2)
N1B Al1B C9B 34.7(2)
C17B Al1B C9B 126.6(3)
C16B Al1B C9B 113.6(3)
N4B Al2B N3B 68.5(2)
N4B Al2B C32B 115.8(3)
N3B Al2B C32B 116.3(3)
N4B Al2B C31B 112.2(4)
N3B Al2B C31B 112.9(4)
C32B Al2B C31B 120.3(4)
N4B Al2B C24B 34.8(2)
N3B Al2B C24B 33.9(2)
C32B Al2B C24B 124.5(3)
C31B Al2B C24B 115.2(3)
C9B N1B C10B 126.8(5)
C9B N1B Al1B 90.1(4)
C10B N1B Al1B 142.0(4)
C9B N2B C13B 126.0(6)
C9B N2B Al1B 90.8(4)
C13B N2B Al1B 143.0(5)
C24B N3B C25B 126.6(6)
C24B N3B Al2B 91.5(4)
C25B N3B Al2B 141.0(5)
C24B N4B C28B 127.2(6)
C24B N4B Al2B 90.6(4)
C28B N4B Al2B 141.1(4)
C2B C1B P1B 110.5(4)
C2B C1B H1B1 109.6
P1B C1B H1B1 109.6
C2B C1B H1B2 109.6
P1B C1B H1B2 109.6
H1B1 C1B H1B2 108.1
C1B C2B P2B 108.9(4)
C1B C2B H2B1 109.9
P2B C2B H2B1 109.9
C1B C2B H2B2 109.9
P2B C2B H2B2 109.9
H2B1 C2B H2B2 108.3
C8B C3B C4B 116.4(6)
C8B C3B P1B 118.9(5)
C4B C3B P1B 124.2(5)
C5B C4B C3B 121.8(7)
C5B C4B H4B 119.1
C3B C4B H4B 119.1
C4B C5B C6B 120.7(7)
C4B C5B H5B 119.7
C6B C5B H5B 119.7
C7B C6B C5B 118.7(7)
C7B C6B H6B 120.7
C5B C6B H6B 120.7
C6B C7B C8B 120.8(7)
C6B C7B H7B 119.6
C8B C7B H7B 119.6
C7B C8B C3B 121.7(7)
C7B C8B H8B 119.2
C3B C8B H8B 119.2
N2B C9B N1B 109.7(5)
N2B C9B P1B 119.5(5)
N1B C9B P1B 130.8(5)
N2B C9B Al1B 54.8(3)
N1B C9B Al1B 55.2(3)
P1B C9B Al1B 171.0(3)
N1B C10B C12B 109.9(6)
N1B C10B C11B 109.1(6)
C12B C10B C11B 110.8(6)
N1B C10B H10B 109
C12B C10B H10B 109
C11B C10B H10B 109
C10B C11B H11D 109.5
C10B C11B H11E 109.5
H11D C11B H11E 109.5
C10B C11B H11F 109.5
H11D C11B H11F 109.5
H11E C11B H11F 109.5
C10B C12B H12D 109.5
C10B C12B H12E 109.5
H12D C12B H12E 109.5
C10B C12B H12F 109.5
H12D C12B H12F 109.5
H12E C12B H12F 109.5
N2B C13B C14B 110.3(6)
N2B C13B C15B 109.7(6)
C14B C13B C15B 111.5(8)
N2B C13B H13B 108.4
C14B C13B H13B 108.4
C15B C13B H13B 108.4
C13B C14B H14D 109.5
C13B C14B H14E 109.5
H14D C14B H14E 109.5
C13B C14B H14F 109.5
H14D C14B H14F 109.5
H14E C14B H14F 109.5
C13B C15B H15D 109.5
C13B C15B H15E 109.5
H15D C15B H15E 109.5
C13B C15B H15F 109.5
H15D C15B H15F 109.5
H15E C15B H15F 109.5
Al1B C16B H16D 109.5
Al1B C16B H16E 109.5
H16D C16B H16E 109.5
Al1B C16B H16F 109.5
H16D C16B H16F 109.5
H16E C16B H16F 109.5
Al1B C17B H17D 109.5
Al1B C17B H17E 109.5
H17D C17B H17E 109.5
Al1B C17B H17F 109.5
H17D C17B H17F 109.5
H17E C17B H17F 109.5
C23B C18B C19B 118.9(6)
C23B C18B P2B 115.8(5)
C19B C18B P2B 125.2(5)
C20B C19B C18B 120.4(7)
C20B C19B H19B 119.8
C18B C19B H19B 119.8
C21B C20B C19B 121.4(8)
C21B C20B H20B 119.3
C19B C20B H20B 119.3
C20B C21B C22B 119.2(7)
C20B C21B H21B 120.4
C22B C21B H21B 120.4
C21B C22B C23B 120.1(7)
C21B C22B H22B 119.9
C23B C22B H22B 119.9
C18B C23B C22B 120.0(7)
C18B C23B H23B 120
C22B C23B H23B 120
N3B C24B N4B 108.9(6)
N3B C24B P2B 121.6(5)
N4B C24B P2B 129.5(5)
N3B C24B Al2B 54.6(3)
N4B C24B Al2B 54.6(3)
P2B C24B Al2B 173.5(3)
N3B C25B C27B 110.8(7)
N3B C25B C26B 108.8(7)
C27B C25B C26B 112.1(8)
N3B C25B H25B 108.4
C27B C25B H25B 108.4
C26B C25B H25B 108.4
C25B C26B H26D 109.5
C25B C26B H26E 109.5
H26D C26B H26E 109.5
C25B C26B H26F 109.5
H26D C26B H26F 109.5
H26E C26B H26F 109.5
C25B C27B H27D 109.5
C25B C27B H27E 109.5
H27D C27B H27E 109.5
C25B C27B H27F 109.5
H27D C27B H27F 109.5
H27E C27B H27F 109.5
N4B C28B C30B 109.6(6)
N4B C28B C29B 109.5(6)
C30B C28B C29B 110.9(6)
N4B C28B H28B 109
C30B C28B H28B 109
C29B C28B H28B 109
C28B C29B H29D 109.5
C28B C29B H29E 109.5
H29D C29B H29E 109.5
C28B C29B H29F 109.5
H29D C29B H29F 109.5
H29E C29B H29F 109.5
C28B C30B H30D 109.5
C28B C30B H30E 109.5
H30D C30B H30E 109.5
C28B C30B H30F 109.5
H30D C30B H30F 109.5
H30E C30B H30F 109.5
Al2B C31B H31D 109.5
Al2B C31B H31E 109.5
H31D C31B H31E 109.5
Al2B C31B H31F 109.5
H31D C31B H31F 109.5
H31E C31B H31F 109.5
Al2B C32B H32D 109.5
Al2B C32B H32E 109.5
H32D C32B H32E 109.5
Al2B C32B H32F 109.5
H32D C32B H32F 109.5
H32E C32B H32F 109.5
C3C P1C C1C 104.9(3)
C3C P1C C9C 100.6(3)
C1C P1C C9C 101.3(3)
C18C P2C C2C 105.7(3)
C18C P2C C24C 100.5(3)
C2C P2C C24C 99.8(3)
N1C Al1C N2C 68.8(2)
N1C Al1C C17C 110.9(3)
N2C Al1C C17C 113.1(3)
N1C Al1C C16C 116.5(3)
N2C Al1C C16C 117.5(3)
C17C Al1C C16C 119.6(4)
N1C Al1C C9C 34.4(2)
N2C Al1C C9C 34.5(2)
C17C Al1C C9C 114.7(3)
C16C Al1C C9C 125.7(3)
N3C Al2C N4C 68.9(2)
N3C Al2C C32C 109.4(3)
N4C Al2C C32C 110.8(3)
N3C Al2C C31C 118.1(3)
N4C Al2C C31C 119.0(3)
C32C Al2C C31C 119.9(3)
N3C Al2C C24C 34.5(2)
N4C Al2C C24C 34.6(2)
C32C Al2C C24C 111.6(3)
C31C Al2C C24C 128.4(3)
C9C N1C C10C 125.6(5)
C9C N1C Al1C 91.3(4)
C10C N1C Al1C 142.2(5)
C9C N2C C13C 126.3(6)
C9C N2C Al1C 90.4(4)
C13C N2C Al1C 143.1(4)
C24C N3C C25C 126.1(6)
C24C N3C Al2C 91.6(4)
C25C N3C Al2C 140.5(5)
C24C N4C C28C 129.0(6)
C24C N4C Al2C 90.5(4)
C28C N4C Al2C 140.1(5)
C2C C1C P1C 111.0(4)
C2C C1C H1C1 109.4
P1C C1C H1C1 109.4
C2C C1C H1C2 109.4
P1C C1C H1C2 109.4
H1C1 C1C H1C2 108
C1C C2C P2C 109.2(4)
C1C C2C H2C1 109.8
P2C C2C H2C1 109.8
C1C C2C H2C2 109.8
P2C C2C H2C2 109.8
H2C1 C2C H2C2 108.3
C4C C3C C8C 118.3(6)
C4C C3C P1C 123.9(5)
C8C C3C P1C 117.3(5)
C3C C4C C5C 120.5(7)
C3C C4C H4C 119.8
C5C C4C H4C 119.8
C6C C5C C4C 121.0(7)
C6C C5C H5C 119.5
C4C C5C H5C 119.5
C7C C6C C5C 119.3(7)
C7C C6C H6C 120.3
C5C C6C H6C 120.3
C6C C7C C8C 121.0(7)
C6C C7C H7C 119.5
C8C C7C H7C 119.5
C3C C8C C7C 119.8(7)
C3C C8C H8C 120.1
C7C C8C H8C 120.1
N1C C9C N2C 109.2(5)
N1C C9C P1C 120.4(5)
N2C C9C P1C 130.4(5)
N1C C9C Al1C 54.4(3)
N2C C9C Al1C 55.1(3)
P1C C9C Al1C 171.2(4)
N1C C10C C11C 111.4(6)
N1C C10C C12C 109.2(6)
C11C C10C C12C 112.2(8)
N1C C10C H10C 108
C11C C10C H10C 108
C12C C10C H10C 108
C10C C11C H11G 109.5
C10C C11C H11H 109.5
H11G C11C H11H 109.5
C10C C11C H11I 109.5
H11G C11C H11I 109.5
H11H C11C H11I 109.5
C10C C12C H12G 109.5
C10C C12C H12H 109.5
H12G C12C H12H 109.5
C10C C12C H12I 109.5
H12G C12C H12I 109.5
H12H C12C H12I 109.5
N2C C13C C14C 110.3(6)
N2C C13C C15C 108.7(6)
C14C C13C C15C 111.2(6)
N2C C13C H13C 108.9
C14C C13C H13C 108.9
C15C C13C H13C 108.9
C13C C14C H14G 109.5
C13C C14C H14H 109.5
H14G C14C H14H 109.5
C13C C14C H14I 109.5
H14G C14C H14I 109.5
H14H C14C H14I 109.5
C13C C15C H15G 109.5
C13C C15C H15H 109.5
H15G C15C H15H 109.5
C13C C15C H15I 109.5
H15G C15C H15I 109.5
H15H C15C H15I 109.5
Al1C C16C H16G 109.5
Al1C C16C H16H 109.5
H16G C16C H16H 109.5
Al1C C16C H16I 109.5
H16G C16C H16I 109.5
H16H C16C H16I 109.5
Al1C C17C H17G 109.5
Al1C C17C H17H 109.5
H17G C17C H17H 109.5
Al1C C17C H17I 109.5
H17G C17C H17I 109.5
H17H C17C H17I 109.5
C23C C18C C19C 119.9(6)
C23C C18C P2C 123.3(5)
C19C C18C P2C 116.7(5)
C18C C19C C20C 119.0(7)
C18C C19C H19C 120.5
C20C C19C H19C 120.5
C21C C20C C19C 120.4(8)
C21C C20C H20C 119.8
C19C C20C H20C 119.8
C22C C21C C20C 119.5(8)
C22C C21C H21C 120.2
C20C C21C H21C 120.2
C21C C22C C23C 121.2(7)
C21C C22C H22C 119.4
C23C C22C H22C 119.4
C18C C23C C22C 119.9(7)
C18C C23C H23C 120.1
C22C C23C H23C 120.1
N3C C24C N4C 108.3(6)
N3C C24C P2C 121.4(5)
N4C C24C P2C 130.0(5)
N3C C24C Al2C 53.9(3)
N4C C24C Al2C 54.9(3)
P2C C24C Al2C 168.4(3)
N3C C25C C27C 110.8(7)
N3C C25C C26C 109.1(6)
C27C C25C C26C 110.9(7)
N3C C25C H25C 108.7
C27C C25C H25C 108.7
C26C C25C H25C 108.7
C25C C26C H26G 109.5
C25C C26C H26H 109.5
H26G C26C H26H 109.5
C25C C26C H26I 109.5
H26G C26C H26I 109.5
H26H C26C H26I 109.5
C25C C27C H27G 109.5
C25C C27C H27H 109.5
H27G C27C H27H 109.5
C25C C27C H27I 109.5
H27G C27C H27I 109.5
H27H C27C H27I 109.5
N4C C28C C30C 108.2(6)
N4C C28C C29C 109.4(6)
C30C C28C C29C 111.5(7)
N4C C28C H28C 109.2
C30C C28C H28C 109.2
C29C C28C H28C 109.2
C28C C29C H29G 109.5
C28C C29C H29H 109.5
H29G C29C H29H 109.5
C28C C29C H29I 109.5
H29G C29C H29I 109.5
H29H C29C H29I 109.5
C28C C30C H30G 109.5
C28C C30C H30H 109.5
H30G C30C H30H 109.5
C28C C30C H30I 109.5
H30G C30C H30I 109.5
H30H C30C H30I 109.5
Al2C C31C H31G 109.5
Al2C C31C H31H 109.5
H31G C31C H31H 109.5
Al2C C31C H31I 109.5
H31G C31C H31I 109.5
H31H C31C H31I 109.5
Al2C C32C H32G 109.5
Al2C C32C H32H 109.5
H32G C32C H32H 109.5
Al2C C32C H32I 109.5
H32G C32C H32I 109.5
H32H C32C H32I 109.5
C3D P1D C1D 105.9(3)
C3D P1D C9D 102.0(3)
C1D P1D C9D 100.6(3)
C18D P2D C2D 105.8(3)
C18D P2D C24D 98.6(3)
C2D P2D C24D 100.2(3)
N1D Al1D C17D 115.2(3)
N1D Al1D N2D 68.8(2)
C17D Al1D N2D 119.5(3)
N1D Al1D C16D 111.9(3)
C17D Al1D C16D 120.1(3)
N2D Al1D C16D 110.6(3)
N1D Al1D C9D 34.7(2)
C17D Al1D C9D 126.2(3)
N2D Al1D C9D 34.2(2)
C16D Al1D C9D 113.7(3)
N3D Al2D N4D 68.8(2)
N3D Al2D C31D 111.2(3)
N4D Al2D C31D 112.8(3)
N3D Al2D C32D 116.5(3)
N4D Al2D C32D 116.0(3)
C31D Al2D C32D 120.7(4)
N3D Al2D C24D 34.8(2)
N4D Al2D C24D 34.1(2)
C31D Al2D C24D 114.6(3)
C32D Al2D C24D 124.7(3)
C9D N1D C10D 126.5(6)
C9D N1D Al1D 90.8(4)
C10D N1D Al1D 142.5(5)
C9D N2D C13D 127.0(6)
C9D N2D Al1D 90.4(4)
C13D N2D Al1D 141.7(4)
C24D N3D C25D 125.9(6)
C24D N3D Al2D 90.7(4)
C25D N3D Al2D 142.0(5)
C24D N4D C28D 127.0(6)
C24D N4D Al2D 91.2(4)
C28D N4D Al2D 141.3(4)
C2D C1D P1D 110.4(4)
C2D C1D H1D1 109.6
P1D C1D H1D1 109.6
C2D C1D H1D2 109.6
P1D C1D H1D2 109.6
H1D1 C1D H1D2 108.1
C1D C2D P2D 109.8(4)
C1D C2D H2D1 109.7
P2D C2D H2D1 109.7
C1D C2D H2D2 109.7
P2D C2D H2D2 109.7
H2D1 C2D H2D2 108.2
C4D C3D C8D 118.5(6)
C4D C3D P1D 123.5(5)
C8D C3D P1D 117.5(5)
C3D C4D C5D 120.5(7)
C3D C4D H4D 119.8
C5D C4D H4D 119.8
C6D C5D C4D 119.6(7)
C6D C5D H5D 120.2
C4D C5D H5D 120.2
C7D C6D C5D 120.2(7)
C7D C6D H6D 119.9
C5D C6D H6D 119.9
C6D C7D C8D 120.8(7)
C6D C7D H7D 119.6
C8D C7D H7D 119.6
C7D C8D C3D 120.4(7)
C7D C8D H8D 119.8
C3D C8D H8D 119.8
N2D C9D N1D 109.7(6)
N2D C9D P1D 131.5(5)
N1D C9D P1D 118.7(5)
N2D C9D Al1D 55.4(3)
N1D C9D Al1D 54.6(3)
P1D C9D Al1D 170.1(4)
N1D C10D C11D 110.0(6)
N1D C10D C12D 109.5(6)
C11D C10D C12D 111.2(7)
N1D C10D H10D 108.7
C11D C10D H10D 108.7
C12D C10D H10D 108.7
C10D C11D H11J 109.5
C10D C11D H11K 109.5
H11J C11D H11K 109.5
C10D C11D H11L 109.5
H11J C11D H11L 109.5
H11K C11D H11L 109.5
C10D C12D H12J 109.5
C10D C12D H12K 109.5
H12J C12D H12K 109.5
C10D C12D H12L 109.5
H12J C12D H12L 109.5
H12K C12D H12L 109.5
N2D C13D C15D 109.1(6)
N2D C13D C14D 109.0(6)
C15D C13D C14D 110.7(6)
N2D C13D H13D 109.3
C15D C13D H13D 109.3
C14D C13D H13D 109.3
C13D C14D H14J 109.5
C13D C14D H14K 109.5
H14J C14D H14K 109.5
C13D C14D H14L 109.5
H14J C14D H14L 109.5
H14K C14D H14L 109.5
C13D C15D H15J 109.5
C13D C15D H15K 109.5
H15J C15D H15K 109.5
C13D C15D H15L 109.5
H15J C15D H15L 109.5
H15K C15D H15L 109.5
Al1D C16D H16J 109.5
Al1D C16D H16K 109.5
H16J C16D H16K 109.5
Al1D C16D H16L 109.5
H16J C16D H16L 109.5
H16K C16D H16L 109.5
Al1D C17D H17J 109.5
Al1D C17D H17K 109.5
H17J C17D H17K 109.5
Al1D C17D H17L 109.5
H17J C17D H17L 109.5
H17K C17D H17L 109.5
C19D C18D C23D 117.7(6)
C19D C18D P2D 124.0(5)
C23D C18D P2D 118.0(5)
C20D C19D C18D 121.2(7)
C20D C19D H19D 119.4
C18D C19D H19D 119.4
C21D C20D C19D 120.2(8)
C21D C20D H20D 119.9
C19D C20D H20D 119.9
C20D C21D C22D 119.9(7)
C20D C21D H21D 120.1
C22D C21D H21D 120.1
C21D C22D C23D 120.2(8)
C21D C22D H22D 119.9
C23D C22D H22D 119.9
C22D C23D C18D 120.8(7)
C22D C23D H23D 119.6
C18D C23D H23D 119.6
N4D C24D N3D 108.9(6)
N4D C24D P2D 130.2(5)
N3D C24D P2D 120.9(5)
N4D C24D Al2D 54.7(3)
N3D C24D Al2D 54.5(3)
P2D C24D Al2D 172.4(4)
N3D C25D C26D 110.8(7)
N3D C25D C27D 108.7(7)
C26D C25D C27D 110.1(8)
N3D C25D H25D 109.1
C26D C25D H25D 109.1
C27D C25D H25D 109.1
C25D C26D H26J 109.5
C25D C26D H26K 109.5
H26J C26D H26K 109.5
C25D C26D H26L 109.5
H26J C26D H26L 109.5
H26K C26D H26L 109.5
C25D C27D H27J 109.5
C25D C27D H27K 109.5
H27J C27D H27K 109.5
C25D C27D H27L 109.5
H27J C27D H27L 109.5
H27K C27D H27L 109.5
N4D C28D C30D 109.7(6)
N4D C28D C29D 108.8(5)
C30D C28D C29D 110.0(6)
N4D C28D H28D 109.4
C30D C28D H28D 109.4
C29D C28D H28D 109.4
C28D C29D H29J 109.5
C28D C29D H29K 109.5
H29J C29D H29K 109.5
C28D C29D H29L 109.5
H29J C29D H29L 109.5
H29K C29D H29L 109.5
C28D C30D H30J 109.5
C28D C30D H30K 109.5
H30J C30D H30K 109.5
C28D C30D H30L 109.5
H30J C30D H30L 109.5
H30K C30D H30L 109.5
Al2D C31D H31J 109.5
Al2D C31D H31K 109.5
H31J C31D H31K 109.5
Al2D C31D H31L 109.5
H31J C31D H31L 109.5
H31K C31D H31L 109.5
Al2D C32D H32J 109.5
Al2D C32D H32K 109.5
H32J C32D H32K 109.5
Al2D C32D H32L 109.5
H32J C32D H32L 109.5
H32K C32D H32L 109.5

loop_
_geom_bond_atom_site_label_1
_geom_bond_atom_site_label_2
_geom_bond_distance
P1 C3 1.820(6)
P1 C1 1.851(6)
P1 C9 1.876(7)
P2 C18 1.820(7)
P2 C2 1.860(6)
P2 C24 1.882(7)
Al1 N1 1.928(6)
Al1 N2 1.934(6)
Al1 C17 1.951(8)
Al1 C16 1.954(8)
Al1 C9 2.356(7)
Al2 N3 1.918(5)
Al2 N4 1.925(6)
Al2 C32 1.949(8)
Al2 C31 1.954(8)
Al2 C24 2.340(7)
N1 C9 1.333(8)
N1 C10 1.451(8)
N2 C9 1.329(8)
N2 C13 1.466(9)
N3 C24 1.320(8)
N3 C25 1.467(8)
N4 C24 1.331(8)
N4 C28 1.465(9)
C1 C2 1.532(8)
C1 H1A 0.99
C1 H1B 0.99
C2 H2A 0.99
C2 H2B 0.99
C3 C8 1.394(8)
C3 C4 1.400(9)
C4 C5 1.382(10)
C4 H4 0.95
C5 C6 1.385(10)
C5 H5 0.95
C6 C7 1.381(10)
C6 H6 0.95
C7 C8 1.379(10)
C7 H7 0.95
C8 H8 0.95
C10 C11 1.494(11)
C10 C12 1.502(11)
C10 H10 1
C11 H11A 0.98
C11 H11B 0.98
C11 H11C 0.98
C12 H12A 0.98
C12 H12B 0.98
C12 H12C 0.98
C13 C15 1.526(10)
C13 C14 1.530(10)
C13 H13 1
C14 H14A 0.98
C14 H14B 0.98
C14 H14C 0.98
C15 H15A 0.98
C15 H15B 0.98
C15 H15C 0.98
C16 H16A 0.98
C16 H16B 0.98
C16 H16C 0.98
C17 H17A 0.98
C17 H17B 0.98
C17 H17C 0.98
C18 C23 1.389(9)
C18 C19 1.405(9)
C19 C20 1.392(11)
C19 H19 0.95
C20 C21 1.352(12)
C20 H20 0.95
C21 C22 1.372(11)
C21 H21 0.95
C22 C23 1.382(10)
C22 H22 0.95
C23 H23 0.95
C25 C27 1.510(11)
C25 C26 1.518(10)
C25 H25 1
C26 H26A 0.98
C26 H26B 0.98
C26 H26C 0.98
C27 H27A 0.98
C27 H27B 0.98
C27 H27C 0.98
C28 C29 1.514(10)
C28 C30 1.527(10)
C28 H28 1
C29 H29A 0.98
C29 H29B 0.98
C29 H29C 0.98
C30 H30A 0.98
C30 H30B 0.98
C30 H30C 0.98
C31 H31A 0.98
C31 H31B 0.98
C31 H31C 0.98
C32 H32A 0.98
C32 H32B 0.98
C32 H32C 0.98
P1B C3B 1.806(7)
P1B C1B 1.844(6)
P1B C9B 1.873(6)
P2B C18B 1.829(7)
P2B C2B 1.852(6)
P2B C24B 1.865(7)
Al1B N2B 1.928(6)
Al1B N1B 1.937(6)
Al1B C17B 1.949(8)
Al1B C16B 1.968(8)
Al1B C9B 2.358(6)
Al2B N4B 1.928(6)
Al2B N3B 1.929(6)
Al2B C32B 1.956(8)
Al2B C31B 1.960(9)
Al2B C24B 2.366(7)
N1B C9B 1.341(8)
N1B C10B 1.467(8)
N2B C9B 1.331(8)
N2B C13B 1.464(8)
N3B C24B 1.319(8)
N3B C25B 1.461(9)
N4B C24B 1.351(8)
N4B C28B 1.459(8)
C1B C2B 1.539(9)
C1B H1B1 0.99
C1B H1B2 0.99
C2B H2B1 0.99
C2B H2B2 0.99
C3B C8B 1.402(9)
C3B C4B 1.402(9)
C4B C5B 1.378(10)
C4B H4B 0.95
C5B C6B 1.390(10)
C5B H5B 0.95
C6B C7B 1.375(11)
C6B H6B 0.95
C7B C8B 1.384(10)
C7B H7B 0.95
C8B H8B 0.95
C10B C12B 1.498(9)
C10B C11B 1.521(9)
C10B H10B 1
C11B H11D 0.98
C11B H11E 0.98
C11B H11F 0.98
C12B H12D 0.98
C12B H12E 0.98
C12B H12F 0.98
C13B C14B 1.497(11)
C13B C15B 1.501(11)
C13B H13B 1
C14B H14D 0.98
C14B H14E 0.98
C14B H14F 0.98
C15B H15D 0.98
C15B H15E 0.98
C15B H15F 0.98
C16B H16D 0.98
C16B H16E 0.98
C16B H16F 0.98
C17B H17D 0.98
C17B H17E 0.98
C17B H17F 0.98
C18B C23B 1.385(9)
C18B C19B 1.388(9)
C19B C20B 1.378(10)
C19B H19B 0.95
C20B C21B 1.369(11)
C20B H20B 0.95
C21B C22B 1.378(11)
C21B H21B 0.95
C22B C23B 1.411(10)
C22B H22B 0.95
C23B H23B 0.95
C25B C27B 1.508(12)
C25B C26B 1.524(11)
C25B H25B 1
C26B H26D 0.98
C26B H26E 0.98
C26B H26F 0.98
C27B H27D 0.98
C27B H27E 0.98
C27B H27F 0.98
C28B C30B 1.516(9)
C28B C29B 1.533(9)
C28B H28B 1
C29B H29D 0.98
C29B H29E 0.98
C29B H29F 0.98
C30B H30D 0.98
C30B H30E 0.98
C30B H30F 0.98
C31B H31D 0.98
C31B H31E 0.98
C31B H31F 0.98
C32B H32D 0.98
C32B H32E 0.98
C32B H32F 0.98
P1C C3C 1.821(6)
P1C C1C 1.847(6)
P1C C9C 1.862(6)
P2C C18C 1.835(7)
P2C C2C 1.853(6)
P2C C24C 1.858(7)
Al1C N1C 1.921(5)
Al1C N2C 1.938(6)
Al1C C17C 1.947(8)
Al1C C16C 1.955(8)
Al1C C9C 2.363(6)
Al2C N3C 1.915(6)
Al2C N4C 1.939(6)
Al2C C32C 1.951(8)
Al2C C31C 1.960(8)
Al2C C24C 2.371(7)
N1C C9C 1.335(8)
N1C C10C 1.472(8)
N2C C9C 1.340(8)
N2C C13C 1.477(8)
N3C C24C 1.344(8)
N3C C25C 1.466(9)
N4C C24C 1.347(8)
N4C C28C 1.481(8)
C1C C2C 1.531(8)
C1C H1C1 0.99
C1C H1C2 0.99
C2C H2C1 0.99
C2C H2C2 0.99
C3C C4C 1.390(9)
C3C C8C 1.407(9)
C4C C5C 1.401(10)
C4C H4C 0.95
C5C C6C 1.373(10)
C5C H5C 0.95
C6C C7C 1.372(10)
C6C H6C 0.95
C7C C8C 1.409(10)
C7C H7C 0.95
C8C H8C 0.95
C10C C11C 1.486(11)
C10C C12C 1.495(10)
C10C H10C 1
C11C H11G 0.98
C11C H11H 0.98
C11C H11I 0.98
C12C H12G 0.98
C12C H12H 0.98
C12C H12I 0.98
C13C C14C 1.504(9)
C13C C15C 1.508(9)
C13C H13C 1
C14C H14G 0.98
C14C H14H 0.98
C14C H14I 0.98
C15C H15G 0.98
C15C H15H 0.98
C15C H15I 0.98
C16C H16G 0.98
C16C H16H 0.98
C16C H16I 0.98
C17C H17G 0.98
C17C H17H 0.98
C17C H17I 0.98
C18C C23C 1.377(9)
C18C C19C 1.388(9)
C19C C20C 1.411(11)
C19C H19C 0.95
C20C C21C 1.384(12)
C20C H20C 0.95
C21C C22C 1.351(11)
C21C H21C 0.95
C22C C23C 1.400(10)
C22C H22C 0.95
C23C H23C 0.95
C25C C27C 1.501(11)
C25C C26C 1.516(10)
C25C H25C 1
C26C H26G 0.98
C26C H26H 0.98
C26C H26I 0.98
C27C H27G 0.98
C27C H27H 0.98
C27C H27I 0.98
C28C C30C 1.508(11)
C28C C29C 1.517(10)
C28C H28C 1
C29C H29G 0.98
C29C H29H 0.98
C29C H29I 0.98
C30C H30G 0.98
C30C H30H 0.98
C30C H30I 0.98
C31C H31G 0.98
C31C H31H 0.98
C31C H31I 0.98
C32C H32G 0.98
C32C H32H 0.98
C32C H32I 0.98
P1D C3D 1.819(6)
P1D C1D 1.847(6)
P1D C9D 1.868(7)
P2D C18D 1.824(7)
P2D C2D 1.850(6)
P2D C24D 1.861(7)
Al1D N1D 1.929(6)
Al1D C17D 1.945(7)
Al1D N2D 1.948(6)
Al1D C16D 1.963(8)
Al1D C9D 2.368(7)
Al2D N3D 1.929(6)
Al2D N4D 1.934(6)
Al2D C31D 1.948(8)
Al2D C32D 1.964(7)
Al2D C24D 2.370(7)
N1D C9D 1.347(8)
N1D C10D 1.467(8)
N2D C9D 1.332(8)
N2D C13D 1.465(8)
N3D C24D 1.353(8)
N3D C25D 1.457(9)
N4D C24D 1.329(8)
N4D C28D 1.466(8)
C1D C2D 1.532(8)
C1D H1D1 0.99
C1D H1D2 0.99
C2D H2D1 0.99
C2D H2D2 0.99
C3D C4D 1.378(9)
C3D C8D 1.398(9)
C4D C5D 1.420(9)
C4D H4D 0.95
C5D C6D 1.375(10)
C5D H5D 0.95
C6D C7D 1.359(10)
C6D H6D 0.95
C7D C8D 1.394(9)
C7D H7D 0.95
C8D H8D 0.95
C10D C11D 1.493(11)
C10D C12D 1.498(10)
C10D H10D 1
C11D H11J 0.98
C11D H11K 0.98
C11D H11L 0.98
C12D H12J 0.98
C12D H12K 0.98
C12D H12L 0.98
C13D C15D 1.519(9)
C13D C14D 1.523(10)
C13D H13D 1
C14D H14J 0.98
C14D H14K 0.98
C14D H14L 0.98
C15D H15J 0.98
C15D H15K 0.98
C15D H15L 0.98
C16D H16J 0.98
C16D H16K 0.98
C16D H16L 0.98
C17D H17J 0.98
C17D H17K 0.98
C17D H17L 0.98
C18D C19D 1.396(10)
C18D C23D 1.401(9)
C19D C20D 1.385(10)
C19D H19D 0.95
C20D C21D 1.379(11)
C20D H20D 0.95
C21D C22D 1.382(12)
C21D H21D 0.95
C22D C23D 1.392(10)
C22D H22D 0.95
C23D H23D 0.95
C25D C26D 1.489(11)
C25D C27D 1.520(11)
C25D H25D 1
C26D H26J 0.98
C26D H26K 0.98
C26D H26L 0.98
C27D H27J 0.98
C27D H27K 0.98
C27D H27L 0.98
C28D C30D 1.511(9)
C28D C29D 1.542(9)
C28D H28D 1
C29D H29J 0.98
C29D H29K 0.98
C29D H29L 0.98
C30D H30J 0.98
C30D H30K 0.98
C30D H30L 0.98
C31D H31J 0.98
C31D H31K 0.98
C31D H31L 0.98
C32D H32J 0.98
C32D H32K 0.98
C32D H32L 0.98
